data_4133238
loop_
_publ_author_name
'R\"osel, S\"oren'
'Becker, Jonathan'
'Allen, Wesley D.'
'Schreiner, Peter R.'

_publ_section_title
;
 Probing the Delicate Balance between Pauli Repulsion and London
 Dispersion with Triphenylmethyl Derivatives.
;
_journal_issue 43
_journal_name_full 'Journal of the American Chemical Society'
_journal_page_first 14421
_journal_page_last 14432
_journal_paper_doi 10.1021/jacs.8b09145
_journal_volume 140
_journal_year 2018
_chemical_formula_sum 'C55 H76 O'
_chemical_formula_weight 753.15
_space_group_crystal_system monoclinic
_space_group_IT_number 14
_space_group_name_Hall '-P 2ybc'
_space_group_name_H-M_alt 'P 1 21/c 1'
_atom_sites_solution_hydrogens geom
_atom_sites_solution_primary direct
_atom_sites_solution_secondary difmap
_audit_creation_method SHELXL-2016/6
_cell_angle_alpha 90
_cell_angle_beta 94.7795(14)
_cell_angle_gamma 90
_cell_formula_units_Z 8
_cell_length_a 20.4549(5)
_cell_length_b 19.4089(5)
_cell_length_c 23.0083(6)
_cell_measurement_reflns_used 9702
_cell_measurement_temperature 100(2)
_cell_measurement_theta_max 78.78
_cell_measurement_theta_min 2.98
_cell_volume 9102.7(4)
_computing_cell_refinement 'SAINT 8.38A (Bruker-AXS, 2017)'
_computing_data_collection 'APEX3 v2017.3-0 (Bruker-AXS, 2017)'
_computing_data_reduction 'SAINT 8.38A (Bruker-AXS, 2017)'
_computing_molecular_graphics 'Bruker SHELXTL'
_computing_publication_material 'Bruker SHELXTL'
_computing_structure_refinement 'SHELXL-2016/6 (Sheldrick, 2016)'
_computing_structure_solution 'SHELXT-2015 (Sheldrick, 2015)'
_diffrn_ambient_temperature 100(2)
_diffrn_measured_fraction_theta_full 0.997
_diffrn_measured_fraction_theta_max 0.993
_diffrn_measurement_device_type 'Bruker PHOTON100'
_diffrn_measurement_method '\f and \w scans'
_diffrn_radiation_type CuK\a
_diffrn_radiation_wavelength 1.54178
_diffrn_reflns_av_R_equivalents 0.0826
_diffrn_reflns_av_unetI/netI 0.0145
_diffrn_reflns_Laue_measured_fraction_full 0.997
_diffrn_reflns_Laue_measured_fraction_max 0.993
_diffrn_reflns_limit_h_max 25
_diffrn_reflns_limit_h_min -25
_diffrn_reflns_limit_k_max 24
_diffrn_reflns_limit_k_min -24
_diffrn_reflns_limit_l_max 27
_diffrn_reflns_limit_l_min -28
_diffrn_reflns_number 661205
_diffrn_reflns_point_group_measured_fraction_full 0.997
_diffrn_reflns_point_group_measured_fraction_max 0.993
_diffrn_reflns_theta_full 67.679
_diffrn_reflns_theta_max 74.492
_diffrn_reflns_theta_min 2.167
_diffrn_source 'I\mS micro-focus sealed tube, multilayer optics'
_exptl_absorpt_coefficient_mu 0.466
_exptl_absorpt_correction_T_max 0.7543
_exptl_absorpt_correction_T_min 0.6037
_exptl_absorpt_correction_type multi-scan
_exptl_absorpt_process_details 'SADABS (Sheldrick, 2009)'
_exptl_crystal_colour colourless
_exptl_crystal_density_diffrn 1.099
_exptl_crystal_density_method 'not measured'
_exptl_crystal_description block
_exptl_crystal_F_000 3312
_exptl_crystal_size_max 0.449
_exptl_crystal_size_mid 0.420
_exptl_crystal_size_min 0.268
_refine_diff_density_max 0.773
_refine_diff_density_min -0.832
_refine_diff_density_rms 0.062
_refine_ls_extinction_coef 0.00019(6)
_refine_ls_extinction_expression Fc^*^=kFc[1+0.001xFc^2^\l^3^/sin(2\q)]^-1/4^
_refine_ls_extinction_method 'SHELXL-2016/6 (Sheldrick 2016)'
_refine_ls_goodness_of_fit_ref 1.038
_refine_ls_hydrogen_treatment constr
_refine_ls_matrix_type full
_refine_ls_number_parameters 2531
_refine_ls_number_reflns 18496
_refine_ls_number_restraints 28164
_refine_ls_restrained_S_all 1.272
_refine_ls_R_factor_all 0.1131
_refine_ls_R_factor_gt 0.1040
_refine_ls_shift/su_max 0.000
_refine_ls_shift/su_mean 0.000
_refine_ls_structure_factor_coef Fsqd
_refine_ls_weighting_details 'w=1/[\s^2^(Fo^2^)+(0.1722P)^2^+8.3131P] where P=(Fo^2^+2Fc^2^)/3'
_refine_ls_weighting_scheme calc
_refine_ls_wR_factor_gt 0.2985
_refine_ls_wR_factor_ref 0.3092
_reflns_Friedel_coverage 0.000
_reflns_number_gt 16228
_reflns_number_total 18496
_reflns_threshold_expression 'I > 2\s(I)'
_cod_data_source_file D18009.cif
_cod_data_source_block D18009
_cod_original_sg_symbol_H-M 'P 21/c'
_cod_database_code 4133238
_shelx_shelxl_version_number 2016/6
_shelx_space_group_comment
; 
The symmetry employed for this shelxl refinement is uniquely defined 
by the following loop, which should always be used as a source of 
symmetry information in preference to the above space-group names. 
They are only intended as comments. 
;
_shelx_estimated_absorpt_t_min 0.818
_shelx_estimated_absorpt_t_max 0.885

loop_
_space_group_symop_operation_xyz
'x, y, z'
'-x, y+1/2, -z+1/2'
'-x, -y, -z'
'x, -y-1/2, z-1/2'

loop_
_atom_site_label
_atom_site_type_symbol
_atom_site_fract_x
_atom_site_fract_y
_atom_site_fract_z
_atom_site_U_iso_or_equiv
_atom_site_adp_type
_atom_site_occupancy
_atom_site_site_symmetry_order
_atom_site_calc_flag
_atom_site_refinement_flags_posn
_atom_site_refinement_flags_adp
_atom_site_refinement_flags_occupancy
_atom_site_disorder_assembly
_atom_site_disorder_group
O1 O 0.2241(8) 0.4336(7) 0.3162(9) 0.037(2) Uani 0.548(4) 1 d D U P A 1
H1 H 0.246568 0.407836 0.296385 0.056 Uiso 0.548(4) 1 calc DR U P A 1
C1 C 0.2424(5) 0.5041(7) 0.3078(5) 0.0341(16) Uani 0.548(4) 1 d D U P A 1
C11 C 0.1936(5) 0.5380(6) 0.2618(5) 0.0318(18) Uani 0.548(4) 1 d D U P A 1
C12 C 0.1334(4) 0.5066(5) 0.2475(3) 0.0315(14) Uani 0.548(4) 1 d D U P A 1
H12 H 0.124485 0.463210 0.264199 0.038 Uiso 0.548(4) 1 calc R U P A 1
C13 C 0.0861(3) 0.5371(3) 0.2096(2) 0.0324(11) Uani 0.548(4) 1 d D U P A 1
C14 C 0.0992(4) 0.6000(4) 0.1854(3) 0.0329(13) Uani 0.548(4) 1 d D U P A 1
H14 H 0.066676 0.621965 0.159925 0.040 Uiso 0.548(4) 1 calc R U P A 1
C15 C 0.1597(5) 0.6315(5) 0.1979(4) 0.0330(15) Uani 0.548(4) 1 d D U P A 1
C16 C 0.2071(6) 0.6003(6) 0.2358(5) 0.0296(18) Uani 0.548(4) 1 d D U P A 1
H16 H 0.248729 0.621559 0.243886 0.036 Uiso 0.548(4) 1 calc R U P A 1
C17 C 0.0192(2) 0.5050(2) 0.1949(2) 0.0333(9) Uani 0.548(4) 1 d D U P A 1
H17 H 0.004856 0.519415 0.154123 0.040 Uiso 0.548(4) 1 calc R U P A 1
C18 C 0.0178(5) 0.4279(4) 0.1954(6) 0.068(3) Uani 0.548(4) 1 d D U P A 1
H18A H 0.032869 0.411052 0.234868 0.082 Uiso 0.548(4) 1 calc R U P A 1
H18B H 0.048141 0.409994 0.167693 0.082 Uiso 0.548(4) 1 calc R U P A 1
C19 C -0.0517(3) 0.4009(4) 0.1784(4) 0.0721(19) Uani 0.548(4) 1 d D U P A 1
H19A H -0.064580 0.413197 0.137234 0.086 Uiso 0.548(4) 1 calc R U P A 1
H19B H -0.051808 0.350077 0.181516 0.086 Uiso 0.548(4) 1 calc R U P A 1
C20 C -0.1020(3) 0.4307(4) 0.2172(4) 0.0713(17) Uani 0.548(4) 1 d D U P A 1
H20A H -0.146501 0.414535 0.203506 0.086 Uiso 0.548(4) 1 calc R U P A 1
H20B H -0.091979 0.415055 0.257867 0.086 Uiso 0.548(4) 1 calc R U P A 1
C21 C -0.0993(4) 0.5081(5) 0.2145(6) 0.063(2) Uani 0.548(4) 1 d D U P A 1
H21A H -0.131225 0.527711 0.239979 0.076 Uiso 0.548(4) 1 calc R U P A 1
H21B H -0.111857 0.523458 0.174056 0.076 Uiso 0.548(4) 1 calc R U P A 1
C22 C -0.0308(2) 0.5353(3) 0.2338(3) 0.0463(11) Uani 0.548(4) 1 d D U P A 1
H22A H -0.018882 0.522256 0.274910 0.056 Uiso 0.548(4) 1 calc R U P A 1
H22B H -0.030441 0.586154 0.231061 0.056 Uiso 0.548(4) 1 calc R U P A 1
C23 C 0.1737(6) 0.6982(5) 0.1674(4) 0.0398(17) Uani 0.548(4) 1 d D U P A 1
H23 H 0.135764 0.707360 0.138218 0.048 Uiso 0.548(4) 1 calc R U P A 1
C24 C 0.1792(8) 0.7589(6) 0.2086(5) 0.048(2) Uani 0.548(4) 1 d D U P A 1
H24A H 0.215511 0.750737 0.239012 0.057 Uiso 0.548(4) 1 calc R U P A 1
H24B H 0.138094 0.763392 0.228050 0.057 Uiso 0.548(4) 1 calc R U P A 1
C25 C 0.1920(6) 0.8260(6) 0.1763(6) 0.051(2) Uani 0.548(4) 1 d D U P A 1
H25A H 0.153037 0.837630 0.149719 0.061 Uiso 0.548(4) 1 calc R U P A 1
H25B H 0.199289 0.863896 0.204889 0.061 Uiso 0.548(4) 1 calc R U P A 1
C26 C 0.2514(6) 0.8194(7) 0.1414(6) 0.051(2) Uani 0.548(4) 1 d D U P A 1
H26A H 0.255879 0.861967 0.118328 0.062 Uiso 0.548(4) 1 calc R U P A 1
H26B H 0.291303 0.814729 0.168567 0.062 Uiso 0.548(4) 1 calc R U P A 1
C27 C 0.2464(5) 0.7587(7) 0.1011(6) 0.056(2) Uani 0.548(4) 1 d D U P A 1
H27A H 0.287352 0.754567 0.081268 0.067 Uiso 0.548(4) 1 calc R U P A 1
H27B H 0.209716 0.765989 0.070812 0.067 Uiso 0.548(4) 1 calc R U P A 1
C28 C 0.2349(5) 0.6922(7) 0.1338(6) 0.0468(18) Uani 0.548(4) 1 d D U P A 1
H28A H 0.273550 0.682285 0.161388 0.056 Uiso 0.548(4) 1 calc R U P A 1
H28B H 0.229432 0.653503 0.105820 0.056 Uiso 0.548(4) 1 calc R U P A 1
C31 C 0.3124(5) 0.5036(11) 0.2879(5) 0.0351(17) Uani 0.548(4) 1 d D U P A 1
C32 C 0.3257(6) 0.5095(11) 0.2292(5) 0.037(2) Uani 0.548(4) 1 d D U P A 1
H32 H 0.291835 0.521824 0.200336 0.045 Uiso 0.548(4) 1 calc R U P A 1
C33 C 0.3898(6) 0.4971(11) 0.2135(4) 0.049(2) Uani 0.548(4) 1 d D U P A 1
C34 C 0.4394(5) 0.4852(5) 0.2574(3) 0.0456(18) Uani 0.548(4) 1 d D U P A 1
H34 H 0.482843 0.478409 0.246869 0.055 Uiso 0.548(4) 1 calc R U P A 1
C35 C 0.4282(3) 0.4829(3) 0.3159(3) 0.0421(14) Uani 0.548(4) 1 d D U P A 1
C36 C 0.3636(4) 0.4901(4) 0.3304(4) 0.0362(16) Uani 0.548(4) 1 d D U P A 1
H36 H 0.354278 0.485882 0.370038 0.043 Uiso 0.548(4) 1 calc R U P A 1
C37 C 0.4078(7) 0.5050(7) 0.1500(4) 0.0506(19) Uani 0.548(4) 1 d D U P A 1
H37 H 0.446788 0.536157 0.150520 0.061 Uiso 0.548(4) 1 calc R U P A 1
C38 C 0.3547(10) 0.5355(10) 0.1091(5) 0.062(3) Uani 0.548(4) 1 d D U P A 1
H38A H 0.344695 0.582617 0.122334 0.074 Uiso 0.548(4) 1 calc R U P A 1
H38B H 0.314403 0.507444 0.110075 0.074 Uiso 0.548(4) 1 calc R U P A 1
C39 C 0.3744(9) 0.5388(8) 0.0465(6) 0.066(3) Uani 0.548(4) 1 d D U P A 1
H39A H 0.336968 0.556013 0.020508 0.079 Uiso 0.548(4) 1 calc R U P A 1
H39B H 0.411246 0.571561 0.044516 0.079 Uiso 0.548(4) 1 calc R U P A 1
C40 C 0.3945(11) 0.4702(10) 0.0258(7) 0.073(3) Uani 0.548(4) 1 d D U P A 1
H40A H 0.409266 0.475012 -0.013899 0.088 Uiso 0.548(4) 1 calc R U P A 1
H40B H 0.355945 0.439150 0.023217 0.088 Uiso 0.548(4) 1 calc R U P A 1
C41 C 0.4483(10) 0.4381(8) 0.0647(7) 0.070(3) Uani 0.548(4) 1 d D U P A 1
H41A H 0.488871 0.465748 0.063659 0.084 Uiso 0.548(4) 1 calc R U P A 1
H41B H 0.457332 0.391111 0.050686 0.084 Uiso 0.548(4) 1 calc R U P A 1
C42 C 0.4283(10) 0.4346(8) 0.1274(6) 0.061(3) Uani 0.548(4) 1 d D U P A 1
H42A H 0.391288 0.401926 0.128977 0.073 Uiso 0.548(4) 1 calc R U P A 1
H42B H 0.465569 0.416691 0.153242 0.073 Uiso 0.548(4) 1 calc R U P A 1
C43 C 0.4843(3) 0.4719(3) 0.3629(2) 0.0492(12) Uani 0.548(4) 1 d D U P A 1
H43 H 0.464227 0.466583 0.400844 0.059 Uiso 0.548(4) 1 calc R U P A 1
C44 C 0.5199(4) 0.4060(4) 0.3523(4) 0.080(2) Uani 0.548(4) 1 d D U P A 1
H44A H 0.541065 0.409047 0.315201 0.096 Uiso 0.548(4) 1 calc R U P A 1
H44B H 0.488607 0.366968 0.349396 0.096 Uiso 0.548(4) 1 calc R U P A 1
C45 C 0.5724(4) 0.3942(5) 0.4037(4) 0.091(2) Uani 0.548(4) 1 d D U P A 1
H45A H 0.550669 0.388411 0.440244 0.109 Uiso 0.548(4) 1 calc R U P A 1
H45B H 0.597194 0.351602 0.396887 0.109 Uiso 0.548(4) 1 calc R U P A 1
C46 C 0.6190(4) 0.4546(5) 0.4097(5) 0.087(2) Uani 0.548(4) 1 d D U P A 1
H46A H 0.651685 0.446329 0.443249 0.105 Uiso 0.548(4) 1 calc R U P A 1
H46B H 0.642994 0.457901 0.374195 0.105 Uiso 0.548(4) 1 calc R U P A 1
C47 C 0.5850(4) 0.5214(4) 0.4187(4) 0.090(2) Uani 0.548(4) 1 d D U P A 1
H47A H 0.617113 0.559645 0.419114 0.108 Uiso 0.548(4) 1 calc R U P A 1
H47B H 0.565796 0.520852 0.456754 0.108 Uiso 0.548(4) 1 calc R U P A 1
C48 C 0.5298(3) 0.5334(4) 0.3689(3) 0.0726(18) Uani 0.548(4) 1 d D U P A 1
H48A H 0.504455 0.575084 0.377554 0.087 Uiso 0.548(4) 1 calc R U P A 1
H48B H 0.549688 0.541116 0.331657 0.087 Uiso 0.548(4) 1 calc R U P A 1
C51 C 0.2388(7) 0.5400(7) 0.3670(5) 0.030(2) Uani 0.548(4) 1 d D U P A 1
C52 C 0.2051(6) 0.5067(6) 0.4092(5) 0.0301(19) Uani 0.548(4) 1 d D U P A 1
H52 H 0.183473 0.464360 0.399850 0.036 Uiso 0.548(4) 1 calc R U P A 1
C53 C 0.2026(7) 0.5346(7) 0.4649(5) 0.040(2) Uani 0.548(4) 1 d D U P A 1
C54 C 0.2316(6) 0.5995(6) 0.4746(5) 0.038(2) Uani 0.548(4) 1 d D U P A 1
H54 H 0.229028 0.620388 0.511712 0.045 Uiso 0.548(4) 1 calc R U P A 1
C55 C 0.2640(5) 0.6353(4) 0.4328(5) 0.0359(18) Uani 0.548(4) 1 d D U P A 1
C56 C 0.2670(6) 0.6041(6) 0.3788(5) 0.0296(18) Uani 0.548(4) 1 d D U P A 1
H56 H 0.288822 0.626948 0.349429 0.036 Uiso 0.548(4) 1 calc R U P A 1
C57 C 0.1676(5) 0.4939(8) 0.5099(5) 0.0474(19) Uani 0.548(4) 1 d D U P A 1
H57 H 0.152875 0.450240 0.489696 0.057 Uiso 0.548(4) 1 calc R U P A 1
C58 C 0.1063(4) 0.5273(6) 0.5268(4) 0.065(2) Uani 0.548(4) 1 d D U P A 1
H58A H 0.076756 0.535762 0.491192 0.079 Uiso 0.548(4) 1 calc R U P A 1
H58B H 0.117546 0.572603 0.544789 0.079 Uiso 0.548(4) 1 calc R U P A 1
C59 C 0.0694(4) 0.4842(5) 0.5698(4) 0.072(2) Uani 0.548(4) 1 d D U P A 1
H59A H 0.031148 0.510675 0.581287 0.086 Uiso 0.548(4) 1 calc R U P A 1
H59B H 0.052858 0.441492 0.550199 0.086 Uiso 0.548(4) 1 calc R U P A 1
C60 C 0.1133(4) 0.4657(6) 0.6238(4) 0.062(2) Uani 0.548(4) 1 d D U P A 1
H60A H 0.126886 0.508158 0.645388 0.074 Uiso 0.548(4) 1 calc R U P A 1
H60B H 0.088939 0.436251 0.649667 0.074 Uiso 0.548(4) 1 calc R U P A 1
C61 C 0.1729(4) 0.4280(6) 0.6065(5) 0.0503(17) Uani 0.548(4) 1 d D U P A 1
H61A H 0.159327 0.383718 0.587879 0.060 Uiso 0.548(4) 1 calc R U P A 1
H61B H 0.202406 0.417857 0.641715 0.060 Uiso 0.548(4) 1 calc R U P A 1
C62 C 0.2096(4) 0.4711(7) 0.5640(5) 0.0481(17) Uani 0.548(4) 1 d D U P A 1
H62A H 0.227689 0.512569 0.584656 0.058 Uiso 0.548(4) 1 calc R U P A 1
H62B H 0.247018 0.443886 0.551814 0.058 Uiso 0.548(4) 1 calc R U P A 1
C63 C 0.2943(4) 0.7064(4) 0.4450(4) 0.0459(15) Uani 0.548(4) 1 d D U P A 1
H63 H 0.268173 0.728540 0.474760 0.055 Uiso 0.548(4) 1 calc R U P A 1
C64 C 0.2898(5) 0.7542(3) 0.3926(4) 0.078(2) Uani 0.548(4) 1 d D U P A 1
H64A H 0.243253 0.760014 0.378001 0.094 Uiso 0.548(4) 1 calc R U P A 1
H64B H 0.313221 0.733232 0.361017 0.094 Uiso 0.548(4) 1 calc R U P A 1
C65 C 0.3198(5) 0.8251(4) 0.4080(4) 0.088(2) Uani 0.548(4) 1 d D U P A 1
H65A H 0.318014 0.853921 0.372356 0.105 Uiso 0.548(4) 1 calc R U P A 1
H65B H 0.293363 0.848202 0.436422 0.105 Uiso 0.548(4) 1 calc R U P A 1
C66 C 0.3906(5) 0.8195(8) 0.4337(8) 0.086(2) Uani 0.548(4) 1 d D U P A 1
H66A H 0.418001 0.799043 0.404619 0.103 Uiso 0.548(4) 1 calc R U P A 1
H66B H 0.408041 0.865816 0.444084 0.103 Uiso 0.548(4) 1 calc R U P A 1
C67 C 0.3928(4) 0.7745(4) 0.4874(4) 0.082(2) Uani 0.548(4) 1 d D U P A 1
H67A H 0.367354 0.796351 0.517184 0.099 Uiso 0.548(4) 1 calc R U P A 1
H67B H 0.438812 0.769547 0.504115 0.099 Uiso 0.548(4) 1 calc R U P A 1
C68 C 0.3640(3) 0.7026(3) 0.4717(4) 0.0673(17) Uani 0.548(4) 1 d D U P A 1
H68A H 0.391461 0.679853 0.443924 0.081 Uiso 0.548(4) 1 calc R U P A 1
H68B H 0.365376 0.674017 0.507409 0.081 Uiso 0.548(4) 1 calc R U P A 1
O1A O 0.2374(10) 0.4300(9) 0.3181(12) 0.044(3) Uani 0.452(4) 1 d D U P A 2
H1A H 0.234779 0.410670 0.285293 0.066 Uiso 0.452(4) 1 calc DR U P A 2
C1A C 0.2511(7) 0.5020(10) 0.3111(7) 0.038(2) Uani 0.452(4) 1 d D U P A 2
C11A C 0.1948(7) 0.5370(8) 0.2736(7) 0.034(2) Uani 0.452(4) 1 d D U P A 2
C12A C 0.1336(5) 0.5050(7) 0.2654(4) 0.039(2) Uani 0.452(4) 1 d D U P A 2
H12A H 0.127127 0.461790 0.283480 0.047 Uiso 0.452(4) 1 calc R U P A 2
C13A C 0.0821(4) 0.5349(4) 0.2312(3) 0.0441(18) Uani 0.452(4) 1 d D U P A 2
C14A C 0.0932(6) 0.5968(6) 0.2029(4) 0.046(2) Uani 0.452(4) 1 d D U P A 2
H14A H 0.058905 0.615612 0.177350 0.055 Uiso 0.452(4) 1 calc R U P A 2
C15A C 0.1525(6) 0.6320(6) 0.2105(5) 0.041(2) Uani 0.452(4) 1 d D U P A 2
C16A C 0.2017(7) 0.6018(8) 0.2480(6) 0.032(2) Uani 0.452(4) 1 d D U P A 2
H16A H 0.241573 0.626277 0.256419 0.038 Uiso 0.452(4) 1 calc R U P A 2
C17A C 0.0140(3) 0.4995(4) 0.2282(4) 0.0618(17) Uani 0.452(4) 1 d D U P A 2
H17A H 0.004068 0.497545 0.269936 0.074 Uiso 0.452(4) 1 calc R U P A 2
C18A C 0.0153(6) 0.4257(5) 0.2111(7) 0.064(3) Uani 0.452(4) 1 d D U P A 2
H18C H 0.047599 0.401143 0.238080 0.077 Uiso 0.452(4) 1 calc R U P A 2
H18D H 0.030170 0.422150 0.171378 0.077 Uiso 0.452(4) 1 calc R U P A 2
C19A C -0.0514(5) 0.3902(5) 0.2120(6) 0.085(3) Uani 0.452(4) 1 d D U P A 2
H19C H -0.048886 0.343958 0.194200 0.102 Uiso 0.452(4) 1 calc R U P A 2
H19D H -0.061475 0.383884 0.253044 0.102 Uiso 0.452(4) 1 calc R U P A 2
C20A C -0.1053(4) 0.4291(5) 0.1806(5) 0.081(2) Uani 0.452(4) 1 d D U P A 2
H20C H -0.147512 0.406002 0.185943 0.097 Uiso 0.452(4) 1 calc R U P A 2
H20D H -0.099030 0.429432 0.138436 0.097 Uiso 0.452(4) 1 calc R U P A 2
C21A C -0.1078(6) 0.5022(7) 0.2025(9) 0.077(3) Uani 0.452(4) 1 d D U P A 2
H21C H -0.119904 0.501924 0.243216 0.093 Uiso 0.452(4) 1 calc R U P A 2
H21D H -0.142169 0.527755 0.178511 0.093 Uiso 0.452(4) 1 calc R U P A 2
C22A C -0.0419(4) 0.5395(4) 0.2000(5) 0.073(2) Uani 0.452(4) 1 d D U P A 2
H22C H -0.034177 0.548036 0.158674 0.087 Uiso 0.452(4) 1 calc R U P A 2
H22D H -0.044182 0.584683 0.219597 0.087 Uiso 0.452(4) 1 calc R U P A 2
C23A C 0.1640(8) 0.7003(6) 0.1795(6) 0.045(2) Uani 0.452(4) 1 d D U P A 2
H23A H 0.122820 0.709123 0.154009 0.054 Uiso 0.452(4) 1 calc R U P A 2
C24A C 0.1712(10) 0.7604(7) 0.2201(7) 0.048(3) Uani 0.452(4) 1 d D U P A 2
H24C H 0.209673 0.752810 0.248426 0.058 Uiso 0.452(4) 1 calc R U P A 2
H24D H 0.131832 0.763593 0.242195 0.058 Uiso 0.452(4) 1 calc R U P A 2
C25A C 0.1800(10) 0.8283(8) 0.1879(8) 0.059(3) Uani 0.452(4) 1 d D U P A 2
H25C H 0.139535 0.838882 0.162830 0.071 Uiso 0.452(4) 1 calc R U P A 2
H25D H 0.187532 0.866121 0.216549 0.071 Uiso 0.452(4) 1 calc R U P A 2
C26A C 0.2375(8) 0.8238(8) 0.1507(8) 0.057(3) Uani 0.452(4) 1 d D U P A 2
H26C H 0.241350 0.867604 0.129237 0.069 Uiso 0.452(4) 1 calc R U P A 2
H26D H 0.278412 0.817239 0.176263 0.069 Uiso 0.452(4) 1 calc R U P A 2
C27A C 0.2297(8) 0.7652(8) 0.1079(7) 0.062(3) Uani 0.452(4) 1 d D U P A 2
H27C H 0.269694 0.761537 0.086626 0.074 Uiso 0.452(4) 1 calc R U P A 2
H27D H 0.192170 0.774833 0.079004 0.074 Uiso 0.452(4) 1 calc R U P A 2
C28A C 0.2181(7) 0.6967(7) 0.1387(7) 0.052(3) Uani 0.452(4) 1 d D U P A 2
H28C H 0.206841 0.660865 0.108875 0.062 Uiso 0.452(4) 1 calc R U P A 2
H28D H 0.259248 0.682484 0.161154 0.062 Uiso 0.452(4) 1 calc R U P A 2
C31A C 0.3205(6) 0.5080(15) 0.2902(7) 0.042(3) Uani 0.452(4) 1 d D U P A 2
C32A C 0.3282(8) 0.5018(15) 0.2304(7) 0.044(3) Uani 0.452(4) 1 d D U P A 2
H32A H 0.290672 0.495224 0.203766 0.052 Uiso 0.452(4) 1 calc R U P A 2
C33A C 0.3905(7) 0.5053(14) 0.2096(5) 0.048(3) Uani 0.452(4) 1 d D U P A 2
C34A C 0.4447(6) 0.5066(6) 0.2500(4) 0.050(2) Uani 0.452(4) 1 d D U P A 2
H34A H 0.487337 0.506680 0.236485 0.060 Uiso 0.452(4) 1 calc R U P A 2
C35A C 0.4387(4) 0.5078(5) 0.3093(4) 0.0496(19) Uani 0.452(4) 1 d D U P A 2
C36A C 0.3761(4) 0.5090(5) 0.3287(5) 0.041(2) Uani 0.452(4) 1 d D U P A 2
H36A H 0.371433 0.510558 0.369457 0.049 Uiso 0.452(4) 1 calc R U P A 2
C37A C 0.4016(10) 0.4955(10) 0.1459(6) 0.063(3) Uani 0.452(4) 1 d D U P A 2
H37A H 0.443103 0.521724 0.142319 0.075 Uiso 0.452(4) 1 calc R U P A 2
C38A C 0.3551(10) 0.5294(12) 0.1010(7) 0.057(3) Uani 0.452(4) 1 d D U P A 2
H38C H 0.347956 0.577848 0.112182 0.068 Uiso 0.452(4) 1 calc R U P A 2
H38D H 0.312292 0.505329 0.098753 0.068 Uiso 0.452(4) 1 calc R U P A 2
C39A C 0.3831(13) 0.5270(11) 0.0414(8) 0.074(4) Uani 0.452(4) 1 d D U P A 2
H39C H 0.350695 0.546921 0.011733 0.089 Uiso 0.452(4) 1 calc R U P A 2
H39D H 0.423175 0.555846 0.042730 0.089 Uiso 0.452(4) 1 calc R U P A 2
C40A C 0.3996(13) 0.4558(11) 0.0237(7) 0.066(3) Uani 0.452(4) 1 d D U P A 2
H40C H 0.420225 0.457496 -0.013766 0.079 Uiso 0.452(4) 1 calc R U P A 2
H40D H 0.358829 0.428395 0.017504 0.079 Uiso 0.452(4) 1 calc R U P A 2
C41A C 0.4452(12) 0.4215(10) 0.0685(8) 0.070(3) Uani 0.452(4) 1 d D U P A 2
H41C H 0.488493 0.444493 0.069740 0.083 Uiso 0.452(4) 1 calc R U P A 2
H41D H 0.451301 0.372921 0.056902 0.083 Uiso 0.452(4) 1 calc R U P A 2
C42A C 0.4206(13) 0.4231(10) 0.1296(8) 0.060(3) Uani 0.452(4) 1 d D U P A 2
H42C H 0.382205 0.392265 0.130701 0.072 Uiso 0.452(4) 1 calc R U P A 2
H42D H 0.455554 0.405932 0.158360 0.072 Uiso 0.452(4) 1 calc R U P A 2
C43A C 0.5001(3) 0.5086(5) 0.3515(3) 0.0604(16) Uani 0.452(4) 1 d D U P A 2
H43A H 0.532454 0.538124 0.332704 0.072 Uiso 0.452(4) 1 calc R U P A 2
C44A C 0.5303(6) 0.4406(6) 0.3576(6) 0.095(3) Uani 0.452(4) 1 d D U P A 2
H44C H 0.538000 0.422974 0.318355 0.114 Uiso 0.452(4) 1 calc R U P A 2
H44D H 0.499342 0.408802 0.374764 0.114 Uiso 0.452(4) 1 calc R U P A 2
C45A C 0.5950(5) 0.4403(7) 0.3955(5) 0.091(3) Uani 0.452(4) 1 d D U P A 2
H45C H 0.610336 0.392276 0.401773 0.109 Uiso 0.452(4) 1 calc R U P A 2
H45D H 0.628690 0.465610 0.375444 0.109 Uiso 0.452(4) 1 calc R U P A 2
C46A C 0.5861(4) 0.4740(5) 0.4537(4) 0.090(2) Uani 0.452(4) 1 d D U P A 2
H46C H 0.558862 0.443362 0.476185 0.108 Uiso 0.452(4) 1 calc R U P A 2
H46D H 0.629605 0.478053 0.475725 0.108 Uiso 0.452(4) 1 calc R U P A 2
C47A C 0.5555(4) 0.5425(5) 0.4502(4) 0.078(2) Uani 0.452(4) 1 d D U P A 2
H47C H 0.586457 0.576060 0.435175 0.094 Uiso 0.452(4) 1 calc R U P A 2
H47D H 0.545729 0.557497 0.489632 0.094 Uiso 0.452(4) 1 calc R U P A 2
C48A C 0.4916(3) 0.5413(4) 0.4096(3) 0.0547(15) Uani 0.452(4) 1 d D U P A 2
H48C H 0.457684 0.515689 0.429004 0.066 Uiso 0.452(4) 1 calc R U P A 2
H48D H 0.475814 0.589172 0.403260 0.066 Uiso 0.452(4) 1 calc R U P A 2
C51A C 0.2488(9) 0.5323(8) 0.3727(6) 0.032(2) Uani 0.452(4) 1 d D U P A 2
C52A C 0.2175(8) 0.4991(9) 0.4159(6) 0.036(3) Uani 0.452(4) 1 d D U P A 2
H52A H 0.199573 0.454446 0.408666 0.043 Uiso 0.452(4) 1 calc R U P A 2
C53A C 0.2120(10) 0.5298(9) 0.4693(7) 0.046(3) Uani 0.452(4) 1 d D U P A 2
C54A C 0.2432(8) 0.5917(8) 0.4826(7) 0.044(3) Uani 0.452(4) 1 d D U P A 2
H54A H 0.242483 0.611107 0.520485 0.052 Uiso 0.452(4) 1 calc R U P A 2
C55A C 0.2752(6) 0.6246(5) 0.4407(6) 0.042(2) Uani 0.452(4) 1 d D U P A 2
C56A C 0.2781(8) 0.5950(7) 0.3862(6) 0.034(3) Uani 0.452(4) 1 d D U P A 2
H56A H 0.300655 0.618223 0.357541 0.041 Uiso 0.452(4) 1 calc R U P A 2
C57A C 0.1771(8) 0.4920(9) 0.5157(7) 0.056(3) Uani 0.452(4) 1 d D U P A 2
H57A H 0.154625 0.450794 0.497212 0.067 Uiso 0.452(4) 1 calc R U P A 2
C58A C 0.1260(6) 0.5363(6) 0.5418(5) 0.065(2) Uani 0.452(4) 1 d D U P A 2
H58C H 0.093351 0.552574 0.510679 0.078 Uiso 0.452(4) 1 calc R U P A 2
H58D H 0.147300 0.577147 0.561049 0.078 Uiso 0.452(4) 1 calc R U P A 2
C59A C 0.0915(6) 0.4930(7) 0.5872(5) 0.083(3) Uani 0.452(4) 1 d D U P A 2
H59C H 0.062362 0.523195 0.608239 0.100 Uiso 0.452(4) 1 calc R U P A 2
H59D H 0.064094 0.456971 0.566763 0.100 Uiso 0.452(4) 1 calc R U P A 2
C60A C 0.1413(7) 0.4600(8) 0.6299(5) 0.078(3) Uani 0.452(4) 1 d D U P A 2
H60C H 0.118130 0.428221 0.654814 0.094 Uiso 0.452(4) 1 calc R U P A 2
H60D H 0.161738 0.496456 0.655434 0.094 Uiso 0.452(4) 1 calc R U P A 2
C61A C 0.1949(7) 0.4206(8) 0.6036(7) 0.074(3) Uani 0.452(4) 1 d D U P A 2
H61C H 0.176039 0.380102 0.582075 0.088 Uiso 0.452(4) 1 calc R U P A 2
H61D H 0.227113 0.403852 0.634952 0.088 Uiso 0.452(4) 1 calc R U P A 2
C62A C 0.2292(6) 0.4671(9) 0.5621(7) 0.065(3) Uani 0.452(4) 1 d D U P A 2
H62C H 0.249787 0.506788 0.583615 0.078 Uiso 0.452(4) 1 calc R U P A 2
H62D H 0.263823 0.441175 0.543889 0.078 Uiso 0.452(4) 1 calc R U P A 2
C63A C 0.3096(5) 0.6920(5) 0.4550(6) 0.057(2) Uani 0.452(4) 1 d D U P A 2
H63A H 0.307009 0.699135 0.497746 0.069 Uiso 0.452(4) 1 calc R U P A 2
C64A C 0.2759(4) 0.7532(4) 0.4256(6) 0.077(2) Uani 0.452(4) 1 d D U P A 2
H64C H 0.229519 0.754269 0.434915 0.092 Uiso 0.452(4) 1 calc R U P A 2
H64D H 0.276454 0.748498 0.382803 0.092 Uiso 0.452(4) 1 calc R U P A 2
C65A C 0.3091(5) 0.8208(5) 0.4450(7) 0.096(3) Uani 0.452(4) 1 d D U P A 2
H65C H 0.287976 0.859469 0.422495 0.115 Uiso 0.452(4) 1 calc R U P A 2
H65D H 0.303446 0.828780 0.486835 0.115 Uiso 0.452(4) 1 calc R U P A 2
C66A C 0.3812(6) 0.8189(9) 0.4359(12) 0.099(4) Uani 0.452(4) 1 d D U P A 2
H66C H 0.402218 0.861513 0.451960 0.119 Uiso 0.452(4) 1 calc R U P A 2
H66D H 0.386456 0.817821 0.393490 0.119 Uiso 0.452(4) 1 calc R U P A 2
C67A C 0.4155(5) 0.7572(5) 0.4645(6) 0.095(3) Uani 0.452(4) 1 d D U P A 2
H67C H 0.416283 0.762167 0.507343 0.115 Uiso 0.452(4) 1 calc R U P A 2
H67D H 0.461512 0.756341 0.454097 0.115 Uiso 0.452(4) 1 calc R U P A 2
C68A C 0.3821(4) 0.6877(5) 0.4461(5) 0.075(2) Uani 0.452(4) 1 d D U P A 2
H68C H 0.388039 0.678039 0.404651 0.090 Uiso 0.452(4) 1 calc R U P A 2
H68D H 0.402548 0.649746 0.469983 0.090 Uiso 0.452(4) 1 calc R U P A 2
O2 O 0.2685(6) 0.3613(5) 0.2142(4) 0.0385(17) Uani 0.480(2) 1 d D U P B 1
H2 H 0.302993 0.376662 0.201662 0.058 Uiso 0.480(2) 1 calc DR U P B 1
C70 C 0.2532(6) 0.2935(7) 0.1880(4) 0.0361(17) Uani 0.480(2) 1 d D U P B 1
C71 C 0.1957(4) 0.3072(4) 0.1412(3) 0.0360(14) Uani 0.480(2) 1 d D U P B 1
C72 C 0.1433(4) 0.2611(4) 0.1356(3) 0.0318(16) Uani 0.480(2) 1 d D U P B 1
H72 H 0.145049 0.220354 0.158498 0.038 Uiso 0.480(2) 1 calc R U P B 1
C73 C 0.0880(3) 0.2737(3) 0.0968(3) 0.0375(13) Uani 0.480(2) 1 d D U P B 1
C74 C 0.0890(3) 0.3317(3) 0.0616(3) 0.0405(12) Uani 0.480(2) 1 d D U P B 1
H74 H 0.052485 0.340409 0.034323 0.049 Uiso 0.480(2) 1 calc R U P B 1
C75 C 0.1415(3) 0.3776(2) 0.0649(2) 0.0385(10) Uani 0.480(2) 1 d D U P B 1
C76 C 0.1940(4) 0.3648(4) 0.1052(4) 0.0355(16) Uani 0.480(2) 1 d D U P B 1
H76 H 0.229840 0.396102 0.108366 0.043 Uiso 0.480(2) 1 calc R U P B 1
C77 C 0.0303(4) 0.2234(4) 0.0943(3) 0.0421(16) Uani 0.480(2) 1 d D U P B 1
H77 H 0.044437 0.180632 0.074637 0.050 Uiso 0.480(2) 1 calc R U P B 1
C78 C 0.0130(5) 0.2028(5) 0.1549(4) 0.048(2) Uani 0.480(2) 1 d D U P B 1
H78A H 0.000284 0.244399 0.176161 0.058 Uiso 0.480(2) 1 calc R U P B 1
H78B H 0.052058 0.182454 0.176697 0.058 Uiso 0.480(2) 1 calc R U P B 1
C79 C -0.0441(6) 0.1501(6) 0.1519(5) 0.058(2) Uani 0.480(2) 1 d D U P B 1
H79A H -0.030433 0.107383 0.132793 0.069 Uiso 0.480(2) 1 calc R U P B 1
H79B H -0.054443 0.138211 0.192007 0.069 Uiso 0.480(2) 1 calc R U P B 1
C80 C -0.1042(5) 0.1788(5) 0.1186(4) 0.055(2) Uani 0.480(2) 1 d D U P B 1
H80A H -0.119469 0.220417 0.138317 0.066 Uiso 0.480(2) 1 calc R U P B 1
H80B H -0.139902 0.144228 0.116329 0.066 Uiso 0.480(2) 1 calc R U P B 1
C81 C -0.0857(5) 0.1969(5) 0.0576(4) 0.053(2) Uani 0.480(2) 1 d D U P B 1
H81A H -0.124675 0.215545 0.034456 0.063 Uiso 0.480(2) 1 calc R U P B 1
H81B H -0.071830 0.154513 0.038058 0.063 Uiso 0.480(2) 1 calc R U P B 1
C82 C -0.0302(4) 0.2499(5) 0.0593(4) 0.0434(19) Uani 0.480(2) 1 d D U P B 1
H82A H -0.019503 0.260144 0.019027 0.052 Uiso 0.480(2) 1 calc R U P B 1
H82B H -0.044814 0.293208 0.076890 0.052 Uiso 0.480(2) 1 calc R U P B 1
C83 C 0.1384(3) 0.4407(3) 0.0257(3) 0.0459(13) Uani 0.480(2) 1 d D U P B 1
H83 H 0.100810 0.434443 -0.004489 0.055 Uiso 0.480(2) 1 calc R U P B 1
C84 C 0.1257(4) 0.5065(3) 0.0602(3) 0.0565(14) Uani 0.480(2) 1 d D U P B 1
H84A H 0.084010 0.501778 0.078803 0.068 Uiso 0.480(2) 1 calc R U P B 1
H84B H 0.161526 0.513041 0.091402 0.068 Uiso 0.480(2) 1 calc R U P B 1
C85 C 0.1221(5) 0.5678(4) 0.0207(4) 0.0613(17) Uani 0.480(2) 1 d D U P B 1
H85A H 0.082477 0.563235 -0.006844 0.074 Uiso 0.480(2) 1 calc R U P B 1
H85B H 0.116264 0.609448 0.044607 0.074 Uiso 0.480(2) 1 calc R U P B 1
C86 C 0.1796(5) 0.5788(4) -0.0135(3) 0.0640(19) Uani 0.480(2) 1 d D U P B 1
H86A H 0.218116 0.591890 0.013049 0.077 Uiso 0.480(2) 1 calc R U P B 1
H86B H 0.170234 0.616948 -0.041541 0.077 Uiso 0.480(2) 1 calc R U P B 1
C87 C 0.1950(4) 0.5139(3) -0.0465(3) 0.0570(15) Uani 0.480(2) 1 d D U P B 1
H87A H 0.236663 0.520344 -0.064868 0.068 Uiso 0.480(2) 1 calc R U P B 1
H87B H 0.159819 0.505534 -0.077850 0.068 Uiso 0.480(2) 1 calc R U P B 1
C88 C 0.2012(3) 0.4510(3) -0.0061(3) 0.0495(13) Uani 0.480(2) 1 d D U P B 1
H88A H 0.239198 0.457257 0.022973 0.059 Uiso 0.480(2) 1 calc R U P B 1
H88B H 0.209221 0.409350 -0.029343 0.059 Uiso 0.480(2) 1 calc R U P B 1
C91 C 0.3146(5) 0.2670(8) 0.1597(5) 0.0405(16) Uani 0.480(2) 1 d D U P B 1
C92 C 0.3142(5) 0.2535(7) 0.1003(4) 0.0428(18) Uani 0.480(2) 1 d D U P B 1
H92 H 0.274962 0.259689 0.075667 0.051 Uiso 0.480(2) 1 calc R U P B 1
C93 C 0.3711(5) 0.2308(9) 0.0765(3) 0.057(2) Uani 0.480(2) 1 d D U P B 1
C94 C 0.4261(5) 0.2161(5) 0.1129(3) 0.057(2) Uani 0.480(2) 1 d D U P B 1
H94 H 0.463009 0.195514 0.097322 0.068 Uiso 0.480(2) 1 calc R U P B 1
C95 C 0.4286(3) 0.2307(4) 0.1714(3) 0.0449(14) Uani 0.480(2) 1 d D U P B 1
C96 C 0.3731(4) 0.2574(4) 0.1951(4) 0.0384(17) Uani 0.480(2) 1 d D U P B 1
H96 H 0.374972 0.269078 0.235320 0.046 Uiso 0.480(2) 1 calc R U P B 1
C97 C 0.3799(3) 0.2143(4) 0.0136(3) 0.0492(15) Uani 0.480(2) 1 d D U P B 1
H97 H 0.417594 0.181522 0.012897 0.059 Uiso 0.480(2) 1 calc R U P B 1
C98 C 0.3946(6) 0.2755(5) -0.0226(4) 0.053(2) Uani 0.480(2) 1 d D U P B 1
H98A H 0.433759 0.299683 -0.004446 0.064 Uiso 0.480(2) 1 calc R U P B 1
H98B H 0.357163 0.307868 -0.024260 0.064 Uiso 0.480(2) 1 calc R U P B 1
C99 C 0.4075(6) 0.2528(7) -0.0856(4) 0.063(2) Uani 0.480(2) 1 d D U P B 1
H99A H 0.415073 0.293966 -0.109550 0.076 Uiso 0.480(2) 1 calc R U P B 1
H99B H 0.447332 0.223667 -0.084332 0.076 Uiso 0.480(2) 1 calc R U P B 1
C100 C 0.3496(5) 0.2129(5) -0.1131(3) 0.062(2) Uani 0.480(2) 1 d D U P B 1
H10A H 0.359745 0.195153 -0.151645 0.074 Uiso 0.480(2) 1 calc R U P B 1
H10B H 0.310946 0.243562 -0.118839 0.074 Uiso 0.480(2) 1 calc R U P B 1
C101 C 0.3345(6) 0.1527(6) -0.0731(4) 0.074(2) Uani 0.480(2) 1 d D U P B 1
H10C H 0.296729 0.126356 -0.091218 0.088 Uiso 0.480(2) 1 calc R U P B 1
H10D H 0.372836 0.121392 -0.068801 0.088 Uiso 0.480(2) 1 calc R U P B 1
C102 C 0.3189(4) 0.1779(4) -0.0133(3) 0.0620(18) Uani 0.480(2) 1 d D U P B 1
H10E H 0.307657 0.138484 0.011331 0.074 Uiso 0.480(2) 1 calc R U P B 1
H10F H 0.281238 0.210031 -0.016932 0.074 Uiso 0.480(2) 1 calc R U P B 1
C103 C 0.4924(3) 0.2210(4) 0.2089(3) 0.0501(15) Uani 0.480(2) 1 d D U P B 1
H103 H 0.523036 0.194812 0.185366 0.060 Uiso 0.480(2) 1 calc R U P B 1
C104 C 0.4839(2) 0.1807(3) 0.2628(2) 0.0464(12) Uani 0.480(2) 1 d D U P B 1
H10G H 0.466410 0.134537 0.251664 0.056 Uiso 0.480(2) 1 calc R U P B 1
H10H H 0.451069 0.204079 0.285229 0.056 Uiso 0.480(2) 1 calc R U P B 1
C105 C 0.5476(3) 0.1719(4) 0.3021(3) 0.0641(16) Uani 0.480(2) 1 d D U P B 1
H10I H 0.538138 0.147239 0.338138 0.077 Uiso 0.480(2) 1 calc R U P B 1
H10J H 0.578833 0.143713 0.281668 0.077 Uiso 0.480(2) 1 calc R U P B 1
C106 C 0.5778(6) 0.2394(6) 0.3177(4) 0.068(2) Uani 0.480(2) 1 d D U P B 1
H10K H 0.620169 0.232152 0.340973 0.082 Uiso 0.480(2) 1 calc R U P B 1
H10L H 0.548660 0.265748 0.341852 0.082 Uiso 0.480(2) 1 calc R U P B 1
C107 C 0.5891(3) 0.2805(4) 0.2623(3) 0.0671(17) Uani 0.480(2) 1 d D U P B 1
H10M H 0.621079 0.256021 0.239699 0.081 Uiso 0.480(2) 1 calc R U P B 1
H10N H 0.607465 0.326398 0.273167 0.081 Uiso 0.480(2) 1 calc R U P B 1
C108 C 0.5238(3) 0.2892(4) 0.2246(3) 0.0525(13) Uani 0.480(2) 1 d D U P B 1
H10O H 0.493324 0.317119 0.246204 0.063 Uiso 0.480(2) 1 calc R U P B 1
H10P H 0.531803 0.314360 0.188436 0.063 Uiso 0.480(2) 1 calc R U P B 1
C111 C 0.2351(9) 0.2467(7) 0.2417(6) 0.0398(19) Uani 0.480(2) 1 d D U P B 1
C112 C 0.2615(16) 0.1805(11) 0.2490(12) 0.041(3) Uani 0.480(2) 1 d D U P B 1
H112 H 0.291928 0.164578 0.223029 0.049 Uiso 0.480(2) 1 calc R U P B 1
C113 C 0.2440(9) 0.1374(8) 0.2937(8) 0.0422(19) Uani 0.480(2) 1 d D U P B 1
C114 C 0.1984(8) 0.1604(7) 0.3310(7) 0.043(2) Uani 0.480(2) 1 d D U P B 1
H114 H 0.187181 0.131115 0.361674 0.052 Uiso 0.480(2) 1 calc R U P B 1
C115 C 0.1688(5) 0.2247(6) 0.3248(4) 0.045(2) Uani 0.480(2) 1 d D U P B 1
C116 C 0.1880(8) 0.2673(7) 0.2794(6) 0.041(2) Uani 0.480(2) 1 d D U P B 1
H116 H 0.168299 0.311434 0.274160 0.050 Uiso 0.480(2) 1 calc R U P B 1
C117 C 0.2759(7) 0.0677(7) 0.3048(6) 0.0408(16) Uani 0.480(2) 1 d D U P B 1
H117 H 0.248855 0.042316 0.332074 0.049 Uiso 0.480(2) 1 calc R U P B 1
C118 C 0.2792(6) 0.0230(6) 0.2515(6) 0.0418(18) Uani 0.480(2) 1 d D U P B 1
H11A H 0.304909 0.046874 0.222917 0.050 Uiso 0.480(2) 1 calc R U P B 1
H11B H 0.234300 0.015430 0.232965 0.050 Uiso 0.480(2) 1 calc R U P B 1
C119 C 0.3108(6) -0.0461(6) 0.2674(7) 0.051(2) Uani 0.480(2) 1 d D U P B 1
H11C H 0.283127 -0.071489 0.293490 0.061 Uiso 0.480(2) 1 calc R U P B 1
H11D H 0.313565 -0.073871 0.231604 0.061 Uiso 0.480(2) 1 calc R U P B 1
C120 C 0.3781(6) -0.0373(7) 0.2972(6) 0.051(2) Uani 0.480(2) 1 d D U P B 1
H12B H 0.407005 -0.015727 0.269953 0.062 Uiso 0.480(2) 1 calc R U P B 1
H12C H 0.396553 -0.083005 0.308457 0.062 Uiso 0.480(2) 1 calc R U P B 1
C121 C 0.3764(9) 0.0071(9) 0.3508(6) 0.058(2) Uani 0.480(2) 1 d D U P B 1
H12D H 0.421721 0.014097 0.368501 0.070 Uiso 0.480(2) 1 calc R U P B 1
H12E H 0.351352 -0.016927 0.379770 0.070 Uiso 0.480(2) 1 calc R U P B 1
C122 C 0.3449(7) 0.0769(8) 0.3366(6) 0.054(3) Uani 0.480(2) 1 d D U P B 1
H12F H 0.372892 0.103546 0.311577 0.064 Uiso 0.480(2) 1 calc R U P B 1
H12G H 0.341472 0.103208 0.373110 0.064 Uiso 0.480(2) 1 calc R U P B 1
C123 C 0.1179(4) 0.2441(5) 0.3655(4) 0.056(2) Uani 0.480(2) 1 d D U P B 1
H123 H 0.137079 0.290761 0.374175 0.068 Uiso 0.480(2) 1 calc R U P B 1
C124 C 0.0583(5) 0.2723(5) 0.3283(4) 0.075(2) Uani 0.480(2) 1 d D U P B 1
H12H H 0.063999 0.274137 0.286031 0.089 Uiso 0.480(2) 1 calc R U P B 1
H12I H 0.016300 0.249939 0.335825 0.089 Uiso 0.480(2) 1 calc R U P B 1
C125 C 0.0704(4) 0.3403(4) 0.3597(3) 0.0741(17) Uani 0.480(2) 1 d D U P B 1
H12J H 0.046816 0.376472 0.335934 0.089 Uiso 0.480(2) 1 calc R U P B 1
H12K H 0.117815 0.350630 0.360105 0.089 Uiso 0.480(2) 1 calc R U P B 1
C126 C 0.0509(5) 0.3473(5) 0.4225(4) 0.060(2) Uani 0.480(2) 1 d D U P B 1
H12L H 0.055277 0.395738 0.435640 0.072 Uiso 0.480(2) 1 calc R U P B 1
H12M H 0.004808 0.332644 0.424774 0.072 Uiso 0.480(2) 1 calc R U P B 1
C127 C 0.0969(5) 0.3012(5) 0.4603(4) 0.074(2) Uani 0.480(2) 1 d D U P B 1
H12N H 0.080303 0.296665 0.499342 0.089 Uiso 0.480(2) 1 calc R U P B 1
H12O H 0.140808 0.322881 0.465335 0.089 Uiso 0.480(2) 1 calc R U P B 1
C128 C 0.1029(6) 0.2292(5) 0.4333(4) 0.106(2) Uani 0.480(2) 1 d D U P B 1
H12P H 0.061646 0.202916 0.434985 0.127 Uiso 0.480(2) 1 calc R U P B 1
H12Q H 0.139245 0.202978 0.453973 0.127 Uiso 0.480(2) 1 calc R U P B 1
O2A O 0.2498(6) 0.3666(7) 0.2233(8) 0.042(3) Uani 0.2869(15) 1 d D U P C 2
H2A H 0.278778 0.389146 0.207757 0.063 Uiso 0.2869(15) 1 calc DR U P C 2
C70A C 0.2397(6) 0.2997(9) 0.1931(6) 0.039(2) Uani 0.2869(15) 1 d D U P C 2
C71A C 0.1711(3) 0.2764(4) 0.2063(3) 0.0345(14) Uani 0.2869(15) 1 d D U P C 2
C72A C 0.1275(4) 0.2480(6) 0.1635(4) 0.0383(19) Uani 0.2869(15) 1 d D U P C 2
H72A H 0.140422 0.242241 0.125065 0.046 Uiso 0.2869(15) 1 calc R U P C 2
C73A C 0.0655(3) 0.2282(4) 0.1761(3) 0.0366(15) Uani 0.2869(15) 1 d D U P C 2
C74A C 0.0479(4) 0.2336(4) 0.2322(3) 0.0349(14) Uani 0.2869(15) 1 d D U P C 2
H74A H 0.005342 0.218940 0.240519 0.042 Uiso 0.2869(15) 1 calc R U P C 2
C75A C 0.0904(3) 0.2598(4) 0.2771(3) 0.0344(14) Uani 0.2869(15) 1 d D U P C 2
C76A C 0.1524(4) 0.2816(4) 0.2635(3) 0.0341(15) Uani 0.2869(15) 1 d D U P C 2
H76A H 0.182286 0.300237 0.293235 0.041 Uiso 0.2869(15) 1 calc R U P C 2
C77A C 0.0174(5) 0.2028(7) 0.1269(4) 0.047(2) Uani 0.2869(15) 1 d D U P C 2
H77A H 0.038663 0.165342 0.105316 0.056 Uiso 0.2869(15) 1 calc R U P C 2
C78A C 0.0006(6) 0.2634(6) 0.0850(5) 0.059(2) Uani 0.2869(15) 1 d D U P C 2
H78C H -0.018454 0.301445 0.106735 0.070 Uiso 0.2869(15) 1 calc R U P C 2
H78D H 0.041294 0.280513 0.069555 0.070 Uiso 0.2869(15) 1 calc R U P C 2
C79A C -0.0474(6) 0.2422(7) 0.0349(5) 0.065(3) Uani 0.2869(15) 1 d D U P C 2
H79C H -0.060295 0.283421 0.011380 0.078 Uiso 0.2869(15) 1 calc R U P C 2
H79D H -0.025470 0.209765 0.009620 0.078 Uiso 0.2869(15) 1 calc R U P C 2
C80A C -0.1073(7) 0.2090(10) 0.0539(8) 0.063(3) Uani 0.2869(15) 1 d D U P C 2
H80C H -0.133035 0.189897 0.019311 0.076 Uiso 0.2869(15) 1 calc R U P C 2
H80D H -0.134524 0.244521 0.071198 0.076 Uiso 0.2869(15) 1 calc R U P C 2
C81A C -0.0933(7) 0.1524(7) 0.0976(6) 0.065(3) Uani 0.2869(15) 1 d D U P C 2
H81C H -0.074136 0.112671 0.078092 0.078 Uiso 0.2869(15) 1 calc R U P C 2
H81D H -0.135050 0.137120 0.112328 0.078 Uiso 0.2869(15) 1 calc R U P C 2
C82A C -0.0463(7) 0.1752(9) 0.1489(6) 0.059(3) Uani 0.2869(15) 1 d D U P C 2
H82C H -0.036351 0.135642 0.175306 0.071 Uiso 0.2869(15) 1 calc R U P C 2
H82D H -0.067180 0.211601 0.171097 0.071 Uiso 0.2869(15) 1 calc R U P C 2
C83A C 0.0605(7) 0.2538(7) 0.3342(5) 0.053(2) Uani 0.2869(15) 1 d D U P C 2
H83A H 0.037419 0.209525 0.323810 0.064 Uiso 0.2869(15) 1 calc R U P C 2
C84A C 0.0005(5) 0.2872(9) 0.3595(5) 0.069(3) Uani 0.2869(15) 1 d D U P C 2
H84C H -0.027315 0.309723 0.327756 0.083 Uiso 0.2869(15) 1 calc R U P C 2
H84D H -0.025991 0.251030 0.376797 0.083 Uiso 0.2869(15) 1 calc R U P C 2
C85A C 0.0216(8) 0.3402(8) 0.4059(7) 0.075(3) Uani 0.2869(15) 1 d D U P C 2
H85C H 0.026970 0.385350 0.386832 0.090 Uiso 0.2869(15) 1 calc R U P C 2
H85D H -0.013428 0.345028 0.432769 0.090 Uiso 0.2869(15) 1 calc R U P C 2
C86A C 0.0853(7) 0.3216(10) 0.4409(7) 0.074(3) Uani 0.2869(15) 1 d D U P C 2
H86C H 0.074806 0.288430 0.471497 0.088 Uiso 0.2869(15) 1 calc R U P C 2
H86D H 0.102405 0.363770 0.460989 0.088 Uiso 0.2869(15) 1 calc R U P C 2
C87A C 0.1423(5) 0.2897(6) 0.4073(4) 0.054(2) Uani 0.2869(15) 1 d D U P C 2
H87C H 0.181739 0.280348 0.434053 0.065 Uiso 0.2869(15) 1 calc R U P C 2
H87D H 0.154380 0.320510 0.375598 0.065 Uiso 0.2869(15) 1 calc R U P C 2
C88A C 0.1104(6) 0.2202(6) 0.3819(5) 0.063(3) Uani 0.2869(15) 1 d D U P C 2
H88C H 0.142717 0.190159 0.364579 0.076 Uiso 0.2869(15) 1 calc R U P C 2
H88D H 0.087936 0.194230 0.411463 0.076 Uiso 0.2869(15) 1 calc R U P C 2
C91A C 0.2918(3) 0.2471(4) 0.2182(3) 0.0363(14) Uani 0.2869(15) 1 d D U P C 2
C92A C 0.3574(4) 0.2665(5) 0.2237(4) 0.0449(18) Uani 0.2869(15) 1 d D U P C 2
H92A H 0.368968 0.311825 0.212881 0.054 Uiso 0.2869(15) 1 calc R U P C 2
C93A C 0.4063(4) 0.2214(5) 0.2446(4) 0.0475(17) Uani 0.2869(15) 1 d D U P C 2
C94A C 0.3886(4) 0.1559(5) 0.2612(4) 0.0521(19) Uani 0.2869(15) 1 d D U P C 2
H94A H 0.421635 0.124198 0.275007 0.063 Uiso 0.2869(15) 1 calc R U P C 2
C95A C 0.3235(4) 0.1359(4) 0.2578(4) 0.0463(16) Uani 0.2869(15) 1 d D U P C 2
C96A C 0.2747(6) 0.1816(6) 0.2362(7) 0.041(3) Uani 0.2869(15) 1 d D U P C 2
H96A H 0.229983 0.167930 0.233714 0.050 Uiso 0.2869(15) 1 calc R U P C 2
C97A C 0.4783(4) 0.2428(6) 0.2469(4) 0.056(2) Uani 0.2869(15) 1 d D U P C 2
H97A H 0.480240 0.294156 0.243616 0.067 Uiso 0.2869(15) 1 calc R U P C 2
C98A C 0.5068(6) 0.2120(10) 0.1943(6) 0.064(3) Uani 0.2869(15) 1 d D U P C 2
H98C H 0.481079 0.226948 0.158149 0.076 Uiso 0.2869(15) 1 calc R U P C 2
H98D H 0.505443 0.161112 0.196324 0.076 Uiso 0.2869(15) 1 calc R U P C 2
C99A C 0.5772(6) 0.2365(9) 0.1941(5) 0.081(3) Uani 0.2869(15) 1 d D U P C 2
H99C H 0.597065 0.215318 0.160588 0.098 Uiso 0.2869(15) 1 calc R U P C 2
H99D H 0.577340 0.287085 0.188489 0.098 Uiso 0.2869(15) 1 calc R U P C 2
C00A C 0.6178(5) 0.2193(10) 0.2484(6) 0.084(3) Uani 0.2869(15) 1 d D U P C 2
H00A H 0.662568 0.237878 0.246176 0.101 Uiso 0.2869(15) 1 calc R U P C 2
H00B H 0.621125 0.168619 0.252330 0.101 Uiso 0.2869(15) 1 calc R U P C 2
C01A C 0.5890(7) 0.2485(12) 0.3006(6) 0.082(3) Uani 0.2869(15) 1 d D U P C 2
H01A H 0.588641 0.299396 0.298454 0.098 Uiso 0.2869(15) 1 calc R U P C 2
H01B H 0.615978 0.234673 0.336489 0.098 Uiso 0.2869(15) 1 calc R U P C 2
C02A C 0.5185(5) 0.2213(8) 0.3027(4) 0.072(2) Uani 0.2869(15) 1 d D U P C 2
H02A H 0.518951 0.170457 0.306141 0.087 Uiso 0.2869(15) 1 calc R U P C 2
H02B H 0.498751 0.240568 0.337037 0.087 Uiso 0.2869(15) 1 calc R U P C 2
C03A C 0.3055(5) 0.0639(4) 0.2767(4) 0.0519(18) Uani 0.2869(15) 1 d D U P C 2
H03A H 0.256541 0.060686 0.273533 0.062 Uiso 0.2869(15) 1 calc R U P C 2
C04A C 0.3306(6) 0.0106(5) 0.2368(5) 0.065(2) Uani 0.2869(15) 1 d D U P C 2
H04A H 0.379094 0.012845 0.238404 0.078 Uiso 0.2869(15) 1 calc R U P C 2
H04B H 0.313008 0.019683 0.196102 0.078 Uiso 0.2869(15) 1 calc R U P C 2
C05A C 0.3095(11) -0.0605(7) 0.2552(7) 0.072(3) Uani 0.2869(15) 1 d D U P C 2
H05A H 0.261008 -0.062991 0.252854 0.086 Uiso 0.2869(15) 1 calc R U P C 2
H05B H 0.325401 -0.095623 0.228566 0.086 Uiso 0.2869(15) 1 calc R U P C 2
C06A C 0.3370(8) -0.0753(6) 0.3168(6) 0.087(3) Uani 0.2869(15) 1 d D U P C 2
H06A H 0.385465 -0.073026 0.319125 0.104 Uiso 0.2869(15) 1 calc R U P C 2
H06B H 0.324220 -0.122309 0.328074 0.104 Uiso 0.2869(15) 1 calc R U P C 2
C07A C 0.3114(8) -0.0234(6) 0.3585(6) 0.082(3) Uani 0.2869(15) 1 d D U P C 2
H07A H 0.330486 -0.032845 0.398684 0.098 Uiso 0.2869(15) 1 calc R U P C 2
H07B H 0.263075 -0.027395 0.358009 0.098 Uiso 0.2869(15) 1 calc R U P C 2
C08A C 0.3300(9) 0.0497(6) 0.3403(5) 0.069(3) Uani 0.2869(15) 1 d D U P C 2
H08A H 0.310513 0.083762 0.365873 0.083 Uiso 0.2869(15) 1 calc R U P C 2
H08B H 0.378245 0.055072 0.345146 0.083 Uiso 0.2869(15) 1 calc R U P C 2
C11B C 0.2446(4) 0.3143(4) 0.1285(3) 0.0379(14) Uani 0.2869(15) 1 d D U P C 2
C12B C 0.2101(7) 0.3715(8) 0.1054(6) 0.044(3) Uani 0.2869(15) 1 d D U P C 2
H12R H 0.187411 0.400570 0.130134 0.053 Uiso 0.2869(15) 1 calc R U P C 2
C13B C 0.2089(5) 0.3858(5) 0.0456(4) 0.0553(18) Uani 0.2869(15) 1 d D U P C 2
C14B C 0.2479(5) 0.3442(5) 0.0121(4) 0.057(2) Uani 0.2869(15) 1 d D U P C 2
H14B H 0.249895 0.355216 -0.027938 0.068 Uiso 0.2869(15) 1 calc R U P C 2
C15B C 0.2835(4) 0.2881(5) 0.0346(3) 0.0497(18) Uani 0.2869(15) 1 d D U P C 2
C16B C 0.2797(5) 0.2727(5) 0.0930(3) 0.0411(17) Uani 0.2869(15) 1 d D U P C 2
H16B H 0.301473 0.232940 0.109073 0.049 Uiso 0.2869(15) 1 calc R U P C 2
C17B C 0.1662(7) 0.4453(6) 0.0186(7) 0.071(3) Uani 0.2869(15) 1 d D U P C 2
H17B H 0.161697 0.439631 -0.024761 0.085 Uiso 0.2869(15) 1 calc R U P C 2
C18B C 0.0985(6) 0.4533(7) 0.0398(7) 0.083(3) Uani 0.2869(15) 1 d D U P C 2
H18E H 0.102916 0.464414 0.081890 0.100 Uiso 0.2869(15) 1 calc R U P C 2
H18F H 0.074843 0.408892 0.034843 0.100 Uiso 0.2869(15) 1 calc R U P C 2
C19B C 0.0569(7) 0.5110(7) 0.0063(8) 0.095(3) Uani 0.2869(15) 1 d D U P C 2
H19E H 0.048003 0.497896 -0.035153 0.114 Uiso 0.2869(15) 1 calc R U P C 2
H19F H 0.014320 0.516225 0.023423 0.114 Uiso 0.2869(15) 1 calc R U P C 2
C20B C 0.0920(8) 0.5750(8) 0.0105(9) 0.086(3) Uani 0.2869(15) 1 d D U P C 2
H20E H 0.086734 0.594433 0.049588 0.104 Uiso 0.2869(15) 1 calc R U P C 2
H20F H 0.069689 0.606971 -0.018306 0.104 Uiso 0.2869(15) 1 calc R U P C 2
C21B C 0.1623(8) 0.5766(8) 0.0018(9) 0.081(3) Uani 0.2869(15) 1 d D U P C 2
H21E H 0.181514 0.620506 0.016911 0.097 Uiso 0.2869(15) 1 calc R U P C 2
H21F H 0.168233 0.574054 -0.040453 0.097 Uiso 0.2869(15) 1 calc R U P C 2
C22B C 0.1980(7) 0.5159(6) 0.0334(7) 0.084(3) Uani 0.2869(15) 1 d D U P C 2
H22E H 0.198737 0.523485 0.075986 0.101 Uiso 0.2869(15) 1 calc R U P C 2
H22F H 0.243970 0.515016 0.023027 0.101 Uiso 0.2869(15) 1 calc R U P C 2
C23B C 0.3247(5) 0.2422(6) -0.0030(4) 0.060(2) Uani 0.2869(15) 1 d D U P C 2
H23B H 0.348820 0.209675 0.024893 0.072 Uiso 0.2869(15) 1 calc R U P C 2
C24B C 0.3765(8) 0.2797(9) -0.0328(7) 0.070(3) Uani 0.2869(15) 1 d D U P C 2
H24E H 0.406929 0.302101 -0.002815 0.084 Uiso 0.2869(15) 1 calc R U P C 2
H24F H 0.355334 0.316543 -0.057510 0.084 Uiso 0.2869(15) 1 calc R U P C 2
C25B C 0.4164(7) 0.2333(9) -0.0710(6) 0.068(3) Uani 0.2869(15) 1 d D U P C 2
H25E H 0.447279 0.261764 -0.091725 0.081 Uiso 0.2869(15) 1 calc R U P C 2
H25F H 0.442352 0.199824 -0.046140 0.081 Uiso 0.2869(15) 1 calc R U P C 2
C26B C 0.3703(8) 0.1952(9) -0.1149(7) 0.071(3) Uani 0.2869(15) 1 d D U P C 2
H26E H 0.348028 0.228781 -0.142166 0.085 Uiso 0.2869(15) 1 calc R U P C 2
H26F H 0.396057 0.163513 -0.137815 0.085 Uiso 0.2869(15) 1 calc R U P C 2
C27B C 0.3202(9) 0.1551(10) -0.0860(7) 0.068(3) Uani 0.2869(15) 1 d D U P C 2
H27E H 0.342196 0.116467 -0.064063 0.082 Uiso 0.2869(15) 1 calc R U P C 2
H27F H 0.288669 0.135070 -0.116341 0.082 Uiso 0.2869(15) 1 calc R U P C 2
C28B C 0.2828(6) 0.1976(7) -0.0445(6) 0.068(2) Uani 0.2869(15) 1 d D U P C 2
H28E H 0.251323 0.227449 -0.067854 0.081 Uiso 0.2869(15) 1 calc R U P C 2
H28F H 0.257005 0.165961 -0.021586 0.081 Uiso 0.2869(15) 1 calc R U P C 2
O2B O 0.2791(8) 0.3495(7) 0.2343(6) 0.035(3) Uani 0.2332(19) 1 d D U P D 3
H2B H 0.314669 0.363319 0.222636 0.053 Uiso 0.2332(19) 1 calc DR U P D 3
C70B C 0.2551(14) 0.2921(17) 0.1993(11) 0.040(2) Uani 0.2332(19) 1 d . U P D 3
C71B C 0.1945(8) 0.3102(7) 0.1595(6) 0.034(2) Uani 0.2332(19) 1 d D U P D 3
C72B C 0.1403(9) 0.2663(9) 0.1519(9) 0.036(3) Uani 0.2332(19) 1 d D U P D 3
H72B H 0.141128 0.223256 0.171572 0.044 Uiso 0.2332(19) 1 calc R U P D 3
C73B C 0.0850(7) 0.2852(7) 0.1160(6) 0.043(3) Uani 0.2332(19) 1 d D U P D 3
C74B C 0.0860(6) 0.3493(6) 0.0879(6) 0.046(2) Uani 0.2332(19) 1 d D U P D 3
H74B H 0.048822 0.363086 0.063140 0.056 Uiso 0.2332(19) 1 calc R U P D 3
C75B C 0.1394(5) 0.3933(5) 0.0953(6) 0.048(2) Uani 0.2332(19) 1 d D U P D 3
C76B C 0.1933(6) 0.3734(6) 0.1315(5) 0.040(2) Uani 0.2332(19) 1 d D U P D 3
H76B H 0.230016 0.403350 0.137240 0.048 Uiso 0.2332(19) 1 calc R U P D 3
C77B C 0.0275(8) 0.2341(9) 0.1100(7) 0.046(3) Uani 0.2332(19) 1 d D U P D 3
H77B H 0.042872 0.191290 0.091107 0.055 Uiso 0.2332(19) 1 calc R U P D 3
C78B C 0.0072(10) 0.2150(11) 0.1697(7) 0.050(3) Uani 0.2332(19) 1 d D U P D 3
H78E H -0.006126 0.256999 0.190071 0.059 Uiso 0.2332(19) 1 calc R U P D 3
H78F H 0.044922 0.194194 0.193191 0.059 Uiso 0.2332(19) 1 calc R U P D 3
C79B C -0.0502(11) 0.1635(12) 0.1643(10) 0.057(4) Uani 0.2332(19) 1 d D U P D 3
H79E H -0.037600 0.121334 0.143826 0.068 Uiso 0.2332(19) 1 calc R U P D 3
H79F H -0.062740 0.150386 0.203491 0.068 Uiso 0.2332(19) 1 calc R U P D 3
C80B C -0.1061(10) 0.1987(12) 0.1305(9) 0.058(3) Uani 0.2332(19) 1 d D U P D 3
H80E H -0.117989 0.240560 0.151779 0.070 Uiso 0.2332(19) 1 calc R U P D 3
H80F H -0.144605 0.167600 0.127666 0.070 Uiso 0.2332(19) 1 calc R U P D 3
C81B C -0.0904(10) 0.2189(12) 0.0694(8) 0.061(3) Uani 0.2332(19) 1 d D U P D 3
H81E H -0.128061 0.244213 0.049866 0.073 Uiso 0.2332(19) 1 calc R U P D 3
H81F H -0.083424 0.176774 0.046438 0.073 Uiso 0.2332(19) 1 calc R U P D 3
C82B C -0.0293(9) 0.2639(11) 0.0708(9) 0.048(3) Uani 0.2332(19) 1 d D U P D 3
H82E H -0.039927 0.310415 0.084943 0.058 Uiso 0.2332(19) 1 calc R U P D 3
H82F H -0.015756 0.268737 0.030655 0.058 Uiso 0.2332(19) 1 calc R U P D 3
C83B C 0.1441(7) 0.4646(6) 0.0668(6) 0.067(3) Uani 0.2332(19) 1 d D U P D 3
H83B H 0.170750 0.494650 0.094956 0.080 Uiso 0.2332(19) 1 calc R U P D 3
C84B C 0.0794(7) 0.4990(7) 0.0535(8) 0.076(3) Uani 0.2332(19) 1 d D U P D 3
H84E H 0.055189 0.499719 0.088998 0.091 Uiso 0.2332(19) 1 calc R U P D 3
H84F H 0.053013 0.472421 0.023142 0.091 Uiso 0.2332(19) 1 calc R U P D 3
C85B C 0.0882(11) 0.5724(8) 0.0322(8) 0.085(4) Uani 0.2332(19) 1 d D U P D 3
H85E H 0.044936 0.594686 0.023874 0.102 Uiso 0.2332(19) 1 calc R U P D 3
H85F H 0.113883 0.599575 0.062512 0.102 Uiso 0.2332(19) 1 calc R U P D 3
C86B C 0.1241(10) 0.5693(10) -0.0227(8) 0.092(3) Uani 0.2332(19) 1 d D U P D 3
H86E H 0.094024 0.549536 -0.054318 0.110 Uiso 0.2332(19) 1 calc R U P D 3
H86F H 0.134233 0.617075 -0.034194 0.110 Uiso 0.2332(19) 1 calc R U P D 3
C87B C 0.1866(9) 0.5286(9) -0.0188(9) 0.086(3) Uani 0.2332(19) 1 d D U P D 3
H87E H 0.221625 0.555975 0.002562 0.103 Uiso 0.2332(19) 1 calc R U P D 3
H87F H 0.199702 0.520391 -0.058678 0.103 Uiso 0.2332(19) 1 calc R U P D 3
C88B C 0.1807(10) 0.4592(9) 0.0119(8) 0.073(3) Uani 0.2332(19) 1 d D U P D 3
H88E H 0.157390 0.426328 -0.015416 0.088 Uiso 0.2332(19) 1 calc R U P D 3
H88F H 0.225187 0.440731 0.022476 0.088 Uiso 0.2332(19) 1 calc R U P D 3
C91B C 0.3132(9) 0.2720(18) 0.1645(10) 0.041(3) Uani 0.2332(19) 1 d D U P D 3
C92B C 0.3099(10) 0.2466(15) 0.1083(8) 0.043(3) Uani 0.2332(19) 1 d D U P D 3
H92B H 0.268385 0.242584 0.086781 0.052 Uiso 0.2332(19) 1 calc R U P D 3
C93B C 0.3672(9) 0.2265(17) 0.0819(6) 0.054(3) Uani 0.2332(19) 1 d D U P D 3
C94B C 0.4272(8) 0.2403(8) 0.1170(6) 0.046(3) Uani 0.2332(19) 1 d D U P D 3
H94B H 0.467032 0.236028 0.098760 0.056 Uiso 0.2332(19) 1 calc R U P D 3
C95B C 0.4317(5) 0.2598(7) 0.1764(5) 0.039(2) Uani 0.2332(19) 1 d D U P D 3
C96B C 0.3723(7) 0.2784(9) 0.1983(8) 0.037(3) Uani 0.2332(19) 1 d D U P D 3
H96B H 0.372540 0.295779 0.236882 0.044 Uiso 0.2332(19) 1 calc R U P D 3
C97B C 0.3556(7) 0.2055(10) 0.0167(5) 0.054(3) Uani 0.2332(19) 1 d D U P D 3
H97B H 0.378548 0.160275 0.013841 0.065 Uiso 0.2332(19) 1 calc R U P D 3
C98B C 0.3939(12) 0.2555(12) -0.0183(7) 0.065(3) Uani 0.2332(19) 1 d D U P D 3
H98E H 0.440581 0.253607 -0.003176 0.078 Uiso 0.2332(19) 1 calc R U P D 3
H98F H 0.377914 0.302704 -0.011391 0.078 Uiso 0.2332(19) 1 calc R U P D 3
C99B C 0.3898(10) 0.2431(17) -0.0844(8) 0.070(3) Uani 0.2332(19) 1 d D U P D 3
H99E H 0.407074 0.284080 -0.103627 0.084 Uiso 0.2332(19) 1 calc R U P D 3
H99F H 0.418163 0.203437 -0.092487 0.084 Uiso 0.2332(19) 1 calc R U P D 3
C00B C 0.3227(9) 0.2292(10) -0.1099(7) 0.073(3) Uani 0.2332(19) 1 d D U P D 3
H00C H 0.324378 0.214658 -0.151046 0.087 Uiso 0.2332(19) 1 calc R U P D 3
H00D H 0.296627 0.272110 -0.109652 0.087 Uiso 0.2332(19) 1 calc R U P D 3
C01B C 0.2897(9) 0.1744(9) -0.0774(6) 0.068(3) Uani 0.2332(19) 1 d D U P D 3
H01C H 0.313566 0.130287 -0.080398 0.082 Uiso 0.2332(19) 1 calc R U P D 3
H01D H 0.244336 0.167783 -0.094976 0.082 Uiso 0.2332(19) 1 calc R U P D 3
C02B C 0.2882(7) 0.1941(9) -0.0127(5) 0.055(3) Uani 0.2332(19) 1 d D U P D 3
H02C H 0.262085 0.236781 -0.009886 0.066 Uiso 0.2332(19) 1 calc R U P D 3
H02D H 0.266192 0.157068 0.007833 0.066 Uiso 0.2332(19) 1 calc R U P D 3
C03B C 0.4956(6) 0.2590(7) 0.2162(5) 0.045(2) Uani 0.2332(19) 1 d D U P D 3
H03B H 0.525030 0.291251 0.196759 0.053 Uiso 0.2332(19) 1 calc R U P D 3
C04B C 0.5320(6) 0.1908(6) 0.2174(6) 0.055(2) Uani 0.2332(19) 1 d D U P D 3
H04C H 0.541857 0.178935 0.177201 0.066 Uiso 0.2332(19) 1 calc R U P D 3
H04D H 0.503112 0.154357 0.231106 0.066 Uiso 0.2332(19) 1 calc R U P D 3
C05B C 0.5969(6) 0.1918(9) 0.2573(7) 0.070(3) Uani 0.2332(19) 1 d D U P D 3
H05C H 0.615948 0.144938 0.259758 0.084 Uiso 0.2332(19) 1 calc R U P D 3
H05D H 0.628815 0.222799 0.240412 0.084 Uiso 0.2332(19) 1 calc R U P D 3
C06B C 0.5845(11) 0.2162(10) 0.3167(8) 0.073(3) Uani 0.2332(19) 1 d D U P D 3
H06C H 0.625986 0.215029 0.342147 0.087 Uiso 0.2332(19) 1 calc R U P D 3
H06D H 0.552900 0.184899 0.333607 0.087 Uiso 0.2332(19) 1 calc R U P D 3
C07B C 0.5570(7) 0.2897(8) 0.3149(6) 0.068(3) Uani 0.2332(19) 1 d D U P D 3
H07C H 0.588522 0.321480 0.298415 0.081 Uiso 0.2332(19) 1 calc R U P D 3
H07D H 0.549840 0.305311 0.354795 0.081 Uiso 0.2332(19) 1 calc R U P D 3
C08B C 0.4919(5) 0.2897(7) 0.2767(4) 0.052(2) Uani 0.2332(19) 1 d D U P D 3
H08C H 0.459094 0.263460 0.297015 0.063 Uiso 0.2332(19) 1 calc R U P D 3
H08D H 0.476003 0.337732 0.272372 0.063 Uiso 0.2332(19) 1 calc R U P D 3
C11C C 0.2356(18) 0.2428(15) 0.2330(12) 0.038(3) Uani 0.2332(19) 1 d D U P D 3
C12C C 0.261(3) 0.177(2) 0.245(3) 0.040(3) Uani 0.2332(19) 1 d D U P D 3
H12S H 0.292821 0.159104 0.221113 0.047 Uiso 0.2332(19) 1 calc R U P D 3
C13C C 0.2402(19) 0.1381(16) 0.2906(16) 0.041(3) Uani 0.2332(19) 1 d D U P D 3
C14C C 0.1917(16) 0.1664(13) 0.3224(13) 0.037(3) Uani 0.2332(19) 1 d D U P D 3
H14C H 0.174759 0.139117 0.352014 0.044 Uiso 0.2332(19) 1 calc R U P D 3
C15C C 0.1670(11) 0.2326(10) 0.3130(8) 0.036(3) Uani 0.2332(19) 1 d D U P D 3
C16C C 0.1896(16) 0.2711(14) 0.2678(11) 0.036(3) Uani 0.2332(19) 1 d D U P D 3
H16C H 0.173798 0.316605 0.260632 0.043 Uiso 0.2332(19) 1 calc R U P D 3
C17C C 0.2729(15) 0.0688(14) 0.3057(14) 0.045(3) Uani 0.2332(19) 1 d D U P D 3
H17C H 0.241674 0.040949 0.327322 0.054 Uiso 0.2332(19) 1 calc R U P D 3
C18C C 0.3350(15) 0.0785(14) 0.3456(13) 0.050(4) Uani 0.2332(19) 1 d D U P D 3
H18G H 0.323467 0.100005 0.382385 0.060 Uiso 0.2332(19) 1 calc R U P D 3
H18H H 0.364341 0.110648 0.326800 0.060 Uiso 0.2332(19) 1 calc R U P D 3
C19C C 0.372(2) 0.0116(19) 0.3600(13) 0.058(4) Uani 0.2332(19) 1 d D U P D 3
H19G H 0.414777 0.022534 0.381459 0.070 Uiso 0.2332(19) 1 calc R U P D 3
H19H H 0.346618 -0.016846 0.385808 0.070 Uiso 0.2332(19) 1 calc R U P D 3
C20C C 0.3838(14) -0.0288(17) 0.3069(15) 0.059(4) Uani 0.2332(19) 1 d D U P D 3
H20G H 0.402711 -0.074143 0.318673 0.071 Uiso 0.2332(19) 1 calc R U P D 3
H20H H 0.415962 -0.004215 0.284651 0.071 Uiso 0.2332(19) 1 calc R U P D 3
C21C C 0.3218(14) -0.0396(14) 0.2686(17) 0.061(4) Uani 0.2332(19) 1 d D U P D 3
H21G H 0.291598 -0.068885 0.289241 0.073 Uiso 0.2332(19) 1 calc R U P D 3
H21H H 0.332132 -0.064240 0.232781 0.073 Uiso 0.2332(19) 1 calc R U P D 3
C22C C 0.2878(15) 0.0282(16) 0.2516(13) 0.053(4) Uani 0.2332(19) 1 d D U P D 3
H22G H 0.246452 0.018667 0.227524 0.064 Uiso 0.2332(19) 1 calc R U P D 3
H22H H 0.316394 0.055943 0.228026 0.064 Uiso 0.2332(19) 1 calc R U P D 3
C23C C 0.1169(8) 0.2582(7) 0.3537(7) 0.044(2) Uani 0.2332(19) 1 d D U P D 3
H23D H 0.140653 0.236753 0.388859 0.052 Uiso 0.2332(19) 1 calc R U P D 3
C24C C 0.0580(7) 0.2151(8) 0.3579(9) 0.078(3) Uani 0.2332(19) 1 d D U P D 3
H24G H 0.071292 0.172413 0.379333 0.094 Uiso 0.2332(19) 1 calc R U P D 3
H24H H 0.040966 0.201504 0.318010 0.094 Uiso 0.2332(19) 1 calc R U P D 3
C25C C 0.0022(7) 0.2489(8) 0.3881(10) 0.085(3) Uani 0.2332(19) 1 d D U P D 3
H25G H -0.040425 0.231253 0.370691 0.102 Uiso 0.2332(19) 1 calc R U P D 3
H25H H 0.006246 0.236515 0.429996 0.102 Uiso 0.2332(19) 1 calc R U P D 3
C26C C 0.0039(6) 0.3263(8) 0.3820(9) 0.071(3) Uani 0.2332(19) 1 d D U P D 3
H26G H -0.034712 0.346970 0.398581 0.086 Uiso 0.2332(19) 1 calc R U P D 3
H26H H 0.002634 0.339133 0.340249 0.086 Uiso 0.2332(19) 1 calc R U P D 3
C27C C 0.0670(7) 0.3527(10) 0.4145(9) 0.054(3) Uani 0.2332(19) 1 d D U P D 3
H27G H 0.072546 0.332845 0.454232 0.065 Uiso 0.2332(19) 1 calc R U P D 3
H27H H 0.065949 0.403551 0.417736 0.065 Uiso 0.2332(19) 1 calc R U P D 3
C28C C 0.1231(6) 0.3298(6) 0.3786(7) 0.055(2) Uani 0.2332(19) 1 d D U P D 3
H28G H 0.126041 0.362744 0.346072 0.066 Uiso 0.2332(19) 1 calc R U P D 3
H28H H 0.164723 0.332732 0.403700 0.066 Uiso 0.2332(19) 1 calc R U P D 3

loop_
_atom_site_aniso_label
_atom_site_aniso_U_11
_atom_site_aniso_U_22
_atom_site_aniso_U_33
_atom_site_aniso_U_23
_atom_site_aniso_U_13
_atom_site_aniso_U_12
O1 0.043(6) 0.027(2) 0.043(3) -0.0002(18) 0.002(4) 0.008(2)
C1 0.033(3) 0.029(3) 0.040(3) -0.003(2) 0.004(3) 0.001(2)
C11 0.037(3) 0.038(3) 0.021(4) -0.004(2) 0.005(2) 0.006(2)
C12 0.043(2) 0.029(2) 0.023(4) 0.000(3) 0.007(2) -0.0017(17)
C13 0.038(2) 0.040(2) 0.019(2) -0.004(2) 0.005(2) 0.0022(16)
C14 0.038(2) 0.042(2) 0.019(3) 0.003(2) 0.004(2) -0.0005(18)
C15 0.033(2) 0.050(3) 0.017(3) -0.003(2) 0.009(2) -0.0016(19)
C16 0.032(3) 0.043(3) 0.016(4) -0.004(2) 0.013(3) -0.003(2)
C17 0.0376(19) 0.039(2) 0.0231(19) 0.0014(16) 0.0030(16) -0.0004(15)
C18 0.052(3) 0.049(3) 0.104(7) -0.018(4) 0.002(4) -0.005(3)
C19 0.056(3) 0.049(3) 0.109(5) -0.011(4) -0.012(4) -0.010(2)
C20 0.048(3) 0.085(4) 0.079(4) 0.013(4) -0.003(3) -0.030(3)
C21 0.040(3) 0.077(4) 0.073(5) -0.007(3) 0.005(3) -0.002(3)
C22 0.035(2) 0.061(3) 0.042(3) -0.007(2) 0.004(2) -0.001(2)
C23 0.042(4) 0.055(3) 0.024(3) 0.003(2) 0.007(2) 0.000(2)
C24 0.043(3) 0.060(3) 0.042(5) 0.002(3) 0.015(3) 0.008(3)
C25 0.046(4) 0.055(3) 0.054(5) 0.010(3) 0.012(3) 0.010(3)
C26 0.043(4) 0.063(4) 0.050(5) 0.011(3) 0.012(3) 0.000(3)
C27 0.054(5) 0.076(4) 0.040(4) 0.008(3) 0.018(3) -0.002(3)
C28 0.041(4) 0.065(4) 0.036(3) -0.002(3) 0.013(3) 0.000(3)
C31 0.034(3) 0.035(3) 0.035(3) -0.003(3) -0.003(2) 0.001(3)
C32 0.036(3) 0.037(4) 0.038(3) 0.003(3) -0.001(3) 0.012(3)
C33 0.046(4) 0.061(6) 0.041(3) -0.006(3) 0.008(3) 0.008(3)
C34 0.035(3) 0.056(5) 0.047(3) 0.006(3) 0.009(2) 0.009(3)
C35 0.038(3) 0.049(3) 0.040(2) 0.001(2) 0.003(2) 0.002(2)
C36 0.036(3) 0.038(4) 0.035(2) -0.008(3) 0.006(2) -0.001(2)
C37 0.046(3) 0.060(4) 0.047(3) -0.007(3) 0.009(3) 0.000(3)
C38 0.080(5) 0.061(6) 0.047(4) 0.004(4) 0.024(4) 0.023(4)
C39 0.081(5) 0.064(6) 0.056(4) 0.014(4) 0.026(3) 0.029(4)
C40 0.081(5) 0.074(7) 0.066(5) 0.004(4) 0.009(4) 0.024(5)
C41 0.084(5) 0.069(7) 0.059(4) 0.000(4) 0.017(4) 0.031(5)
C42 0.068(6) 0.065(5) 0.051(4) 0.009(3) 0.012(4) 0.029(5)
C43 0.040(2) 0.063(3) 0.044(2) 0.001(2) -0.0015(19) 0.013(2)
C44 0.060(4) 0.086(5) 0.090(5) -0.004(4) -0.021(3) 0.017(4)
C45 0.064(4) 0.103(5) 0.102(5) 0.018(4) -0.022(4) 0.012(4)
C46 0.054(4) 0.111(5) 0.093(5) -0.006(4) -0.017(4) 0.008(4)
C47 0.070(4) 0.096(4) 0.099(5) -0.016(4) -0.027(4) 0.004(3)
C48 0.064(3) 0.076(4) 0.074(4) -0.018(3) -0.022(3) 0.009(3)
C51 0.028(4) 0.029(3) 0.033(3) 0.005(2) 0.000(3) 0.012(3)
C52 0.031(4) 0.027(3) 0.032(3) 0.001(2) -0.004(3) 0.004(3)
C53 0.040(4) 0.044(4) 0.036(3) -0.005(3) 0.007(3) -0.005(3)
C54 0.036(4) 0.046(3) 0.030(4) -0.008(2) 0.001(3) 0.001(3)
C55 0.032(4) 0.035(3) 0.040(3) 0.001(2) 0.001(2) 0.003(3)
C56 0.022(4) 0.031(3) 0.035(3) 0.006(2) -0.001(2) 0.008(3)
C57 0.054(3) 0.056(4) 0.032(3) -0.002(3) 0.004(3) -0.012(3)
C58 0.042(3) 0.087(5) 0.069(5) 0.029(4) 0.015(3) 0.004(3)
C59 0.050(4) 0.091(5) 0.079(5) 0.032(4) 0.023(3) 0.005(3)
C60 0.068(4) 0.066(4) 0.054(4) 0.006(3) 0.026(4) 0.002(4)
C61 0.053(4) 0.051(4) 0.046(3) 0.005(3) 0.002(3) -0.003(3)
C62 0.039(3) 0.051(3) 0.054(3) 0.001(2) 0.005(3) 0.001(3)
C63 0.041(3) 0.043(3) 0.053(3) -0.002(2) -0.003(2) -0.003(2)
C64 0.101(5) 0.047(3) 0.080(4) 0.014(3) -0.030(4) -0.026(3)
C65 0.110(5) 0.049(3) 0.098(5) 0.014(3) -0.026(4) -0.032(3)
C66 0.078(4) 0.065(5) 0.120(5) -0.026(4) 0.038(4) -0.029(4)
C67 0.062(4) 0.073(4) 0.106(5) -0.015(4) -0.024(4) -0.016(3)
C68 0.057(4) 0.053(3) 0.087(5) 0.002(3) -0.020(3) -0.004(3)
O1A 0.044(7) 0.037(4) 0.053(5) -0.008(3) 0.009(5) 0.006(4)
C1A 0.037(4) 0.039(4) 0.037(4) -0.002(3) 0.000(3) 0.006(3)
C11A 0.041(3) 0.036(3) 0.024(5) -0.001(3) 0.004(3) -0.009(3)
C12A 0.043(3) 0.044(3) 0.030(5) 0.005(4) 0.001(3) -0.008(2)
C13A 0.050(3) 0.046(3) 0.034(4) 0.000(3) -0.007(3) -0.014(2)
C14A 0.048(4) 0.060(4) 0.027(5) 0.008(4) -0.005(4) -0.007(3)
C15A 0.049(4) 0.046(3) 0.029(5) 0.006(3) 0.012(3) 0.004(3)
C16A 0.034(3) 0.043(3) 0.021(6) -0.002(3) 0.013(3) 0.000(2)
C17A 0.056(3) 0.062(3) 0.064(4) 0.003(3) -0.014(3) -0.020(3)
C18A 0.066(5) 0.047(4) 0.075(6) 0.016(4) -0.024(4) -0.012(3)
C19A 0.077(5) 0.063(4) 0.110(7) 0.009(5) -0.015(5) -0.021(4)
C20A 0.070(4) 0.084(5) 0.087(5) -0.004(5) -0.006(4) -0.023(4)
C21A 0.053(5) 0.086(5) 0.092(8) -0.003(5) 0.000(5) -0.011(4)
C22A 0.060(4) 0.060(4) 0.096(6) 0.006(4) -0.008(4) -0.010(3)
C23A 0.049(4) 0.054(3) 0.034(5) 0.013(3) 0.012(3) 0.006(3)
C24A 0.065(7) 0.042(3) 0.040(5) 0.006(3) 0.016(4) 0.005(3)
C25A 0.069(7) 0.049(4) 0.062(6) 0.008(4) 0.024(4) 0.003(4)
C26A 0.069(8) 0.052(4) 0.053(6) 0.017(3) 0.016(5) -0.001(5)
C27A 0.074(7) 0.072(5) 0.042(4) 0.015(3) 0.023(4) 0.002(5)
C28A 0.062(7) 0.054(4) 0.043(4) 0.003(3) 0.017(4) -0.001(4)
C31A 0.035(4) 0.046(6) 0.046(4) -0.006(4) 0.008(3) 0.007(4)
C32A 0.043(5) 0.046(7) 0.043(4) -0.010(4) 0.007(4) 0.003(4)
C33A 0.044(4) 0.055(5) 0.046(4) 0.003(4) 0.009(3) 0.016(4)
C34A 0.043(4) 0.059(6) 0.050(3) 0.007(4) 0.017(3) 0.012(4)
C35A 0.034(3) 0.062(5) 0.053(3) 0.007(3) 0.008(2) 0.008(3)
C36A 0.035(3) 0.046(5) 0.042(3) 0.001(4) 0.003(3) 0.001(3)
C37A 0.065(6) 0.077(6) 0.047(4) -0.008(4) 0.016(4) 0.016(5)
C38A 0.063(5) 0.051(5) 0.056(5) -0.009(4) 0.011(4) 0.005(4)
C39A 0.100(8) 0.068(6) 0.057(5) -0.007(4) 0.019(5) 0.028(5)
C40A 0.091(6) 0.064(7) 0.047(4) -0.003(4) 0.024(4) 0.028(5)
C41A 0.097(6) 0.070(7) 0.045(4) 0.006(4) 0.026(4) 0.032(6)
C42A 0.073(6) 0.067(6) 0.043(4) -0.005(4) 0.015(4) 0.011(5)
C43A 0.039(3) 0.075(5) 0.066(4) 0.012(4) 0.002(3) 0.005(3)
C44A 0.081(5) 0.091(6) 0.109(6) -0.007(5) -0.020(5) 0.029(5)
C45A 0.061(5) 0.096(6) 0.112(6) 0.013(5) -0.011(5) 0.020(5)
C46A 0.048(4) 0.122(6) 0.094(5) 0.032(4) -0.024(4) 0.018(4)
C47A 0.048(4) 0.099(5) 0.084(5) 0.006(4) -0.012(3) 0.012(4)
C48A 0.040(3) 0.069(4) 0.054(3) 0.013(3) -0.001(2) 0.009(3)
C51A 0.025(5) 0.031(4) 0.038(4) 0.002(3) -0.002(3) 0.012(3)
C52A 0.032(5) 0.034(4) 0.042(4) 0.007(3) 0.000(4) 0.012(3)
C53A 0.049(6) 0.046(4) 0.042(4) 0.001(3) 0.002(3) 0.012(3)
C54A 0.039(5) 0.054(4) 0.036(4) -0.008(3) -0.004(4) 0.011(3)
C55A 0.034(4) 0.041(4) 0.051(5) -0.015(3) 0.001(3) 0.007(3)
C56A 0.023(5) 0.038(4) 0.042(5) 0.000(3) 0.003(4) 0.009(3)
C57A 0.073(6) 0.048(4) 0.047(5) -0.003(4) 0.006(4) -0.006(4)
C58A 0.074(6) 0.075(5) 0.049(5) 0.008(4) 0.017(4) -0.012(4)
C59A 0.094(7) 0.096(6) 0.062(6) 0.008(5) 0.019(5) -0.021(5)
C60A 0.117(8) 0.070(5) 0.048(4) 0.007(4) 0.015(5) -0.014(6)
C61A 0.104(8) 0.061(5) 0.055(4) 0.008(4) -0.001(6) -0.010(6)
C62A 0.085(7) 0.050(4) 0.058(4) 0.007(3) -0.004(5) -0.008(6)
C63A 0.052(4) 0.052(4) 0.070(5) -0.027(3) 0.021(4) -0.009(3)
C64A 0.067(4) 0.044(3) 0.125(7) -0.012(4) 0.037(4) -0.008(3)
C65A 0.098(5) 0.053(4) 0.144(7) -0.022(5) 0.052(5) -0.021(4)
C66A 0.095(6) 0.069(6) 0.138(8) -0.021(6) 0.036(6) -0.046(5)
C67A 0.071(5) 0.092(5) 0.125(7) -0.046(5) 0.017(5) -0.027(4)
C68A 0.049(4) 0.072(4) 0.105(6) -0.038(4) 0.014(4) -0.014(3)
O2 0.039(4) 0.038(3) 0.037(4) -0.015(3) -0.004(3) -0.003(3)
C70 0.037(3) 0.035(3) 0.036(4) -0.015(3) 0.000(3) -0.005(3)
C71 0.041(2) 0.031(2) 0.035(3) -0.005(2) 0.000(3) -0.0021(18)
C72 0.038(2) 0.022(2) 0.035(4) -0.001(2) 0.000(2) -0.0028(18)
C73 0.040(2) 0.027(2) 0.044(3) 0.000(2) -0.004(2) -0.0013(18)
C74 0.040(2) 0.033(2) 0.045(3) 0.004(2) -0.010(2) -0.0020(19)
C75 0.046(2) 0.031(2) 0.038(2) 0.0006(19) 0.001(2) -0.0013(18)
C76 0.040(3) 0.030(3) 0.036(3) -0.003(2) 0.003(3) -0.012(2)
C77 0.039(3) 0.036(3) 0.050(4) 0.002(3) -0.001(3) -0.004(2)
C78 0.051(3) 0.044(3) 0.048(4) 0.007(4) -0.013(3) -0.008(3)
C79 0.055(4) 0.054(5) 0.064(5) 0.011(4) 0.003(3) -0.012(3)
C80 0.043(3) 0.065(6) 0.057(5) 0.004(4) 0.002(3) -0.015(4)
C81 0.041(3) 0.069(5) 0.046(4) -0.003(3) -0.006(3) -0.011(3)
C82 0.038(3) 0.054(4) 0.036(4) 0.001(3) -0.011(3) -0.011(3)
C83 0.048(3) 0.037(2) 0.053(3) 0.008(2) 0.003(3) -0.004(2)
C84 0.072(4) 0.040(3) 0.059(3) 0.015(2) 0.017(3) 0.007(3)
C85 0.081(4) 0.046(3) 0.059(4) 0.019(3) 0.025(4) 0.014(3)
C86 0.101(5) 0.048(3) 0.047(4) 0.009(3) 0.027(3) -0.012(3)
C87 0.087(4) 0.055(3) 0.032(3) -0.002(2) 0.016(3) -0.009(3)
C88 0.060(3) 0.047(3) 0.042(3) -0.004(2) 0.009(2) -0.007(2)
C91 0.040(3) 0.045(4) 0.036(3) -0.011(3) 0.000(2) 0.002(2)
C92 0.058(3) 0.042(4) 0.027(3) 0.003(3) -0.006(3) 0.002(3)
C93 0.084(4) 0.062(4) 0.026(3) 0.008(3) 0.008(3) 0.022(3)
C94 0.078(4) 0.065(5) 0.030(3) 0.012(3) 0.017(2) 0.043(4)
C95 0.049(3) 0.055(4) 0.032(2) 0.006(3) 0.011(2) 0.010(3)
C96 0.041(3) 0.048(4) 0.026(3) -0.009(3) 0.000(2) 0.000(3)
C97 0.056(3) 0.060(3) 0.032(3) 0.006(2) 0.010(2) 0.005(3)
C98 0.069(4) 0.056(4) 0.033(3) 0.006(3) -0.001(3) -0.005(3)
C99 0.077(5) 0.079(5) 0.036(3) 0.012(3) 0.016(3) -0.004(4)
C100 0.065(5) 0.093(5) 0.028(3) -0.009(3) 0.004(3) 0.012(4)
C101 0.079(5) 0.078(4) 0.064(5) -0.029(3) 0.001(4) -0.016(4)
C102 0.075(4) 0.069(4) 0.043(3) -0.005(3) 0.013(3) -0.020(3)
C103 0.048(3) 0.066(4) 0.038(3) 0.005(3) 0.013(2) 0.012(3)
C104 0.036(2) 0.070(3) 0.034(2) 0.013(2) 0.0077(18) 0.002(2)
C105 0.049(3) 0.091(4) 0.052(3) 0.029(3) 0.001(2) 0.002(3)
C106 0.052(4) 0.100(5) 0.052(4) 0.027(4) -0.005(3) -0.004(4)
C107 0.041(3) 0.091(4) 0.067(4) 0.033(3) -0.008(3) -0.011(3)
C108 0.041(3) 0.071(3) 0.046(3) 0.019(3) 0.005(2) 0.007(3)
C111 0.034(3) 0.043(3) 0.042(4) -0.017(3) 0.001(3) -0.001(2)
C112 0.036(4) 0.047(4) 0.040(6) -0.012(4) 0.002(4) 0.001(3)
C113 0.033(3) 0.054(3) 0.040(4) -0.009(3) 0.000(3) 0.005(3)
C114 0.032(4) 0.056(4) 0.041(5) -0.007(3) -0.002(4) 0.008(3)
C115 0.035(3) 0.054(4) 0.045(5) -0.005(3) 0.004(3) 0.002(3)
C116 0.038(3) 0.044(3) 0.043(6) -0.012(3) 0.008(4) 0.002(3)
C117 0.034(3) 0.050(3) 0.039(3) -0.001(3) 0.006(3) 0.004(3)
C118 0.036(4) 0.047(3) 0.042(3) -0.006(2) 0.003(3) -0.010(2)
C119 0.053(4) 0.045(4) 0.055(4) -0.014(3) 0.008(4) -0.011(3)
C120 0.041(4) 0.048(4) 0.066(5) -0.004(3) 0.009(3) 0.006(3)
C121 0.048(4) 0.061(4) 0.064(5) -0.004(4) -0.012(4) 0.006(3)
C122 0.046(5) 0.060(4) 0.053(5) -0.015(4) -0.010(4) 0.006(3)
C123 0.043(3) 0.066(4) 0.064(5) -0.021(4) 0.026(3) -0.010(3)
C124 0.065(4) 0.091(6) 0.073(4) 0.000(4) 0.035(3) 0.012(4)
C125 0.083(4) 0.076(4) 0.065(3) -0.003(3) 0.020(3) -0.004(3)
C126 0.063(5) 0.061(4) 0.058(4) -0.004(3) 0.018(4) -0.004(4)
C127 0.088(5) 0.084(5) 0.054(4) 0.004(3) 0.031(4) 0.015(4)
C128 0.122(6) 0.097(5) 0.096(5) -0.014(4) -0.008(5) 0.006(5)
O2A 0.043(6) 0.043(4) 0.041(5) -0.015(4) 0.015(5) 0.001(4)
C70A 0.044(4) 0.041(4) 0.032(4) -0.010(3) 0.009(4) 0.000(4)
C71A 0.037(3) 0.039(3) 0.028(3) -0.007(3) 0.011(2) 0.002(3)
C72A 0.040(4) 0.047(5) 0.028(4) -0.005(3) 0.009(3) -0.002(3)
C73A 0.036(3) 0.046(4) 0.028(3) 0.002(3) 0.001(3) -0.002(3)
C74A 0.037(3) 0.039(4) 0.030(3) 0.007(3) 0.009(3) 0.002(3)
C75A 0.040(3) 0.038(3) 0.028(3) 0.000(3) 0.017(2) 0.001(3)
C76A 0.039(4) 0.038(4) 0.027(3) -0.005(3) 0.011(3) 0.000(3)
C77A 0.044(4) 0.064(5) 0.031(4) 0.000(4) -0.003(4) -0.008(4)
C78A 0.057(5) 0.066(5) 0.050(5) 0.011(4) -0.008(4) -0.010(4)
C79A 0.067(6) 0.071(6) 0.055(6) 0.016(5) -0.011(5) -0.015(5)
C80A 0.058(6) 0.072(6) 0.057(6) 0.003(5) -0.007(5) -0.014(5)
C81A 0.061(5) 0.070(6) 0.064(6) 0.006(5) -0.004(5) -0.026(5)
C82A 0.056(5) 0.067(7) 0.053(6) 0.007(5) 0.000(4) -0.015(5)
C83A 0.072(5) 0.042(5) 0.051(4) 0.005(4) 0.040(4) 0.016(4)
C84A 0.038(4) 0.105(7) 0.067(5) -0.019(5) 0.018(4) 0.029(5)
C85A 0.072(6) 0.077(6) 0.081(7) -0.024(5) 0.038(5) 0.017(5)
C86A 0.078(6) 0.089(7) 0.058(6) -0.023(5) 0.029(5) -0.004(5)
C87A 0.052(4) 0.080(5) 0.034(4) -0.017(4) 0.018(3) -0.004(4)
C88A 0.065(5) 0.069(5) 0.059(5) 0.002(4) 0.021(4) -0.003(4)
C91A 0.036(3) 0.051(3) 0.023(3) -0.010(3) 0.009(2) -0.001(3)
C92A 0.043(3) 0.065(5) 0.028(4) -0.011(4) 0.008(3) -0.007(3)
C93A 0.039(3) 0.069(4) 0.035(4) -0.007(3) 0.007(3) -0.001(3)
C94A 0.041(4) 0.071(5) 0.045(4) -0.001(4) 0.006(3) 0.010(3)
C95A 0.039(3) 0.062(4) 0.038(4) -0.007(3) 0.008(3) 0.007(3)
C96A 0.036(5) 0.052(4) 0.037(5) -0.010(4) 0.003(4) 0.000(3)
C97A 0.039(3) 0.077(5) 0.052(4) -0.013(4) 0.006(3) 0.000(4)
C98A 0.059(5) 0.083(6) 0.050(5) 0.001(5) 0.012(4) 0.001(5)
C99A 0.074(5) 0.100(6) 0.074(5) 0.008(5) 0.022(4) -0.012(5)
C00A 0.042(5) 0.117(7) 0.096(6) 0.008(6) 0.017(4) -0.008(5)
C01A 0.051(5) 0.117(7) 0.077(6) 0.016(6) -0.004(5) -0.005(5)
C02A 0.050(4) 0.113(6) 0.056(4) 0.009(5) 0.011(4) -0.008(5)
C03A 0.044(4) 0.058(4) 0.054(4) -0.013(3) 0.006(4) 0.009(3)
C04A 0.055(5) 0.066(5) 0.075(5) -0.028(4) 0.008(4) -0.004(4)
C05A 0.061(6) 0.061(5) 0.094(6) -0.020(5) 0.005(5) 0.000(5)
C06A 0.081(6) 0.066(5) 0.110(6) -0.004(5) -0.004(5) 0.005(5)
C07A 0.087(7) 0.066(5) 0.091(6) 0.006(5) -0.005(6) -0.002(5)
C08A 0.077(6) 0.064(5) 0.064(5) -0.004(5) -0.005(5) -0.001(5)
C11B 0.039(3) 0.046(3) 0.031(3) -0.006(3) 0.012(3) -0.007(3)
C12B 0.046(6) 0.047(5) 0.043(4) 0.001(4) 0.017(4) -0.002(4)
C13B 0.054(4) 0.064(4) 0.049(4) 0.014(3) 0.012(3) -0.016(3)
C14B 0.059(5) 0.079(5) 0.034(4) 0.006(4) 0.016(4) -0.022(4)
C15B 0.057(4) 0.068(5) 0.026(3) -0.008(3) 0.012(3) -0.021(3)
C16B 0.041(4) 0.054(4) 0.030(3) -0.009(3) 0.015(3) -0.007(3)
C17B 0.073(6) 0.075(5) 0.066(5) 0.025(5) 0.008(5) -0.006(5)
C18B 0.082(5) 0.081(5) 0.088(6) 0.022(5) 0.011(5) 0.000(5)
C19B 0.092(6) 0.090(6) 0.103(7) 0.025(6) 0.004(6) 0.009(5)
C20B 0.103(6) 0.076(5) 0.082(7) 0.034(6) 0.012(6) 0.014(5)
C21B 0.101(6) 0.069(5) 0.072(7) 0.018(6) 0.000(6) -0.002(6)
C22B 0.097(5) 0.075(5) 0.079(5) 0.011(5) -0.003(5) 0.003(4)
C23B 0.073(5) 0.078(5) 0.031(4) -0.015(4) 0.023(4) -0.014(4)
C24B 0.080(6) 0.079(6) 0.052(6) -0.004(5) 0.020(5) -0.015(5)
C25B 0.068(6) 0.092(7) 0.045(6) 0.004(5) 0.014(5) -0.003(5)
C26B 0.074(7) 0.095(7) 0.046(5) -0.018(5) 0.012(5) 0.005(6)
C27B 0.072(7) 0.088(6) 0.046(5) -0.024(5) 0.008(5) -0.009(5)
C28B 0.072(5) 0.073(5) 0.060(5) -0.019(5) 0.014(5) -0.009(4)
O2B 0.036(6) 0.040(5) 0.030(6) -0.013(4) -0.004(4) -0.003(4)
C70B 0.037(4) 0.042(5) 0.039(5) -0.016(4) 0.002(4) -0.002(4)
C71B 0.042(4) 0.029(4) 0.034(5) -0.004(4) 0.008(4) -0.001(3)
C72B 0.048(5) 0.027(5) 0.033(7) -0.004(5) -0.004(5) -0.003(4)
C73B 0.050(4) 0.044(5) 0.035(5) 0.000(4) 0.000(4) -0.004(4)
C74B 0.053(5) 0.047(5) 0.038(5) 0.007(4) -0.003(5) 0.007(4)
C75B 0.051(4) 0.043(4) 0.049(5) 0.009(4) 0.006(4) 0.003(3)
C76B 0.048(5) 0.035(4) 0.037(5) 0.001(4) 0.007(4) 0.003(4)
C77B 0.043(4) 0.055(6) 0.038(6) 0.002(5) -0.009(4) -0.001(4)
C78B 0.051(5) 0.056(6) 0.041(6) 0.008(5) -0.003(5) -0.011(5)
C79B 0.053(5) 0.062(7) 0.054(7) 0.006(6) -0.003(5) -0.017(5)
C80B 0.048(5) 0.067(7) 0.061(6) 0.011(6) 0.004(5) -0.010(6)
C81B 0.052(6) 0.077(7) 0.051(6) 0.005(6) -0.012(5) -0.015(6)
C82B 0.041(5) 0.062(6) 0.040(6) 0.012(5) -0.006(5) -0.006(5)
C83B 0.074(5) 0.057(5) 0.067(5) 0.014(5) -0.007(5) 0.003(4)
C84B 0.083(6) 0.058(5) 0.084(6) 0.022(5) -0.008(6) 0.008(5)
C85B 0.103(7) 0.070(6) 0.079(7) 0.039(6) -0.007(6) 0.014(6)
C86B 0.116(7) 0.076(6) 0.082(6) 0.022(6) 0.000(6) 0.001(6)
C87B 0.110(6) 0.072(6) 0.077(6) 0.017(6) 0.010(6) -0.006(5)
C88B 0.081(6) 0.068(6) 0.070(6) 0.023(5) 0.006(5) -0.007(5)
C91B 0.044(4) 0.048(5) 0.030(4) -0.014(4) 0.002(4) 0.001(4)
C92B 0.059(5) 0.045(6) 0.025(5) -0.008(5) 0.000(4) 0.007(5)
C93B 0.082(6) 0.060(7) 0.021(5) 0.002(5) 0.007(4) 0.024(6)
C94B 0.062(5) 0.050(7) 0.029(4) 0.010(5) 0.015(4) 0.032(5)
C95B 0.044(4) 0.045(5) 0.026(4) 0.003(4) 0.004(3) 0.003(4)
C96B 0.041(4) 0.046(7) 0.024(5) -0.010(5) 0.003(3) -0.002(4)
C97B 0.080(6) 0.060(5) 0.025(4) -0.001(4) 0.019(4) 0.004(5)
C98B 0.081(6) 0.081(7) 0.033(5) 0.007(5) 0.010(5) -0.010(6)
C99B 0.085(7) 0.090(7) 0.036(5) 0.007(6) 0.012(5) -0.005(6)
C00B 0.085(7) 0.095(7) 0.039(5) -0.005(5) 0.007(5) 0.000(6)
C01B 0.087(6) 0.077(6) 0.040(5) -0.015(5) 0.005(5) -0.001(5)
C02B 0.083(6) 0.057(6) 0.026(4) -0.015(4) 0.007(5) -0.013(5)
C03B 0.045(4) 0.050(5) 0.037(4) 0.001(4) -0.005(4) 0.001(4)
C04B 0.043(4) 0.067(5) 0.055(5) 0.003(4) 0.002(4) 0.012(4)
C05B 0.041(5) 0.081(6) 0.087(6) 0.017(5) 0.001(5) 0.003(5)
C06B 0.053(6) 0.092(7) 0.071(6) 0.026(6) -0.012(5) -0.007(6)
C07B 0.060(6) 0.087(6) 0.053(5) 0.007(5) -0.016(5) -0.003(5)
C08B 0.044(5) 0.067(6) 0.046(5) -0.007(4) 0.001(4) -0.003(4)
C11C 0.035(5) 0.046(4) 0.033(5) -0.018(4) 0.002(4) 0.000(4)
C12C 0.037(6) 0.048(5) 0.034(6) -0.013(5) 0.006(6) 0.000(5)
C13C 0.033(6) 0.050(5) 0.039(6) -0.011(4) 0.004(5) 0.000(4)
C14C 0.032(7) 0.053(6) 0.027(6) 0.003(5) 0.004(6) 0.002(4)
C15C 0.035(5) 0.049(5) 0.023(5) -0.005(4) 0.004(4) 0.010(4)
C16C 0.040(6) 0.045(5) 0.023(6) -0.008(4) 0.002(4) 0.001(5)
C17C 0.038(6) 0.052(5) 0.046(6) -0.006(5) 0.004(5) 0.002(5)
C18C 0.048(7) 0.049(6) 0.053(7) -0.003(5) 0.000(5) -0.003(5)
C19C 0.048(6) 0.058(6) 0.068(7) -0.004(6) -0.005(6) 0.002(5)
C20C 0.049(6) 0.053(7) 0.075(7) 0.000(6) 0.004(5) 0.005(5)
C21C 0.057(7) 0.057(6) 0.068(6) -0.012(6) 0.007(6) 0.004(6)
C22C 0.048(7) 0.057(6) 0.054(6) -0.011(5) 0.005(6) 0.005(6)
C23C 0.054(5) 0.041(4) 0.038(5) -0.005(4) 0.020(4) 0.007(4)
C24C 0.073(5) 0.080(6) 0.085(6) -0.025(6) 0.025(5) -0.015(5)
C25C 0.052(5) 0.101(6) 0.106(8) -0.035(6) 0.030(6) -0.020(5)
C26C 0.026(4) 0.096(6) 0.089(8) -0.021(6) -0.011(5) 0.002(5)
C27C 0.042(6) 0.055(6) 0.067(6) -0.023(5) 0.017(5) 0.002(5)
C28C 0.042(4) 0.048(5) 0.080(6) -0.023(5) 0.034(5) 0.001(4)

loop_
_atom_type_symbol
_atom_type_description
_atom_type_scat_dispersion_real
_atom_type_scat_dispersion_imag
_atom_type_scat_source
C C 0.0181 0.0091 'International Tables Vol C Tables 4.2.6.8 and 6.1.1.4'
H H 0.0000 0.0000 'International Tables Vol C Tables 4.2.6.8 and 6.1.1.4'
O O 0.0492 0.0322 'International Tables Vol C Tables 4.2.6.8 and 6.1.1.4'

loop_
_geom_angle_atom_site_label_1
_geom_angle_atom_site_label_2
_geom_angle_atom_site_label_3
_geom_angle
C1 O1 H1 109.5
O1 C1 C51 106.2(10)
O1 C1 C31 107.1(10)
C51 C1 C31 112.4(10)
O1 C1 C11 109.8(9)
C51 C1 C11 109.8(10)
C31 C1 C11 111.3(10)
C16 C11 C12 119.0(8)
C16 C11 C1 121.9(9)
C12 C11 C1 119.1(8)
C13 C12 C11 121.5(7)
C13 C12 H12 119.2
C11 C12 H12 119.2
C14 C13 C12 119.1(6)
C14 C13 C17 118.5(5)
C12 C13 C17 122.4(6)
C13 C14 C15 120.4(7)
C13 C14 H14 119.8
C15 C14 H14 119.8
C14 C15 C16 120.2(8)
C14 C15 C23 118.8(7)
C16 C15 C23 121.0(7)
C11 C16 C15 119.8(9)
C11 C16 H16 120.1
C15 C16 H16 120.1
C18 C17 C13 115.3(5)
C18 C17 C22 111.4(6)
C13 C17 C22 110.4(4)
C18 C17 H17 106.4
C13 C17 H17 106.4
C22 C17 H17 106.4
C17 C18 C19 111.0(7)
C17 C18 H18A 109.4
C19 C18 H18A 109.4
C17 C18 H18B 109.4
C19 C18 H18B 109.4
H18A C18 H18B 108.0
C20 C19 C18 112.0(7)
C20 C19 H19A 109.2
C18 C19 H19A 109.2
C20 C19 H19B 109.2
C18 C19 H19B 109.2
H19A C19 H19B 107.9
C21 C20 C19 109.0(7)
C21 C20 H20A 109.9
C19 C20 H20A 109.9
C21 C20 H20B 109.9
C19 C20 H20B 109.9
H20A C20 H20B 108.3
C20 C21 C22 111.6(7)
C20 C21 H21A 109.3
C22 C21 H21A 109.3
C20 C21 H21B 109.3
C22 C21 H21B 109.3
H21A C21 H21B 108.0
C21 C22 C17 109.8(6)
C21 C22 H22A 109.7
C17 C22 H22A 109.7
C21 C22 H22B 109.7
C17 C22 H22B 109.7
H22A C22 H22B 108.2
C24 C23 C15 112.6(7)
C24 C23 C28 110.8(8)
C15 C23 C28 111.4(8)
C24 C23 H23 107.2
C15 C23 H23 107.2
C28 C23 H23 107.2
C23 C24 C25 111.5(8)
C23 C24 H24A 109.3
C25 C24 H24A 109.3
C23 C24 H24B 109.3
C25 C24 H24B 109.3
H24A C24 H24B 108.0
C26 C25 C24 111.2(8)
C26 C25 H25A 109.4
C24 C25 H25A 109.4
C26 C25 H25B 109.4
C24 C25 H25B 109.4
H25A C25 H25B 108.0
C27 C26 C25 112.2(8)
C27 C26 H26A 109.2
C25 C26 H26A 109.2
C27 C26 H26B 109.2
C25 C26 H26B 109.2
H26A C26 H26B 107.9
C26 C27 C28 111.4(9)
C26 C27 H27A 109.3
C28 C27 H27A 109.3
C26 C27 H27B 109.3
C28 C27 H27B 109.3
H27A C27 H27B 108.0
C27 C28 C23 110.6(7)
C27 C28 H28A 109.5
C23 C28 H28A 109.5
C27 C28 H28B 109.5
C23 C28 H28B 109.5
H28A C28 H28B 108.1
C36 C31 C32 119.6(9)
C36 C31 C1 117.0(9)
C32 C31 C1 123.1(9)
C31 C32 C33 119.5(10)
C31 C32 H32 120.2
C33 C32 H32 120.2
C34 C33 C32 118.6(8)
C34 C33 C37 119.2(9)
C32 C33 C37 121.8(9)
C35 C34 C33 122.8(8)
C35 C34 H34 118.6
C33 C34 H34 118.6
C34 C35 C36 117.8(6)
C34 C35 C43 121.2(6)
C36 C35 C43 121.0(6)
C35 C36 C31 121.3(7)
C35 C36 H36 119.4
C31 C36 H36 119.4
C38 C37 C42 110.1(9)
C38 C37 C33 114.6(9)
C42 C37 C33 109.0(10)
C38 C37 H37 107.6
C42 C37 H37 107.6
C33 C37 H37 107.6
C37 C38 C39 111.9(11)
C37 C38 H38A 109.2
C39 C38 H38A 109.2
C37 C38 H38B 109.2
C39 C38 H38B 109.2
H38A C38 H38B 107.9
C40 C39 C38 111.6(10)
C40 C39 H39A 109.3
C38 C39 H39A 109.3
C40 C39 H39B 109.3
C38 C39 H39B 109.3
H39A C39 H39B 108.0
C39 C40 C41 113.0(10)
C39 C40 H40A 109.0
C41 C40 H40A 109.0
C39 C40 H40B 109.0
C41 C40 H40B 109.0
H40A C40 H40B 107.8
C40 C41 C42 109.9(11)
C40 C41 H41A 109.7
C42 C41 H41A 109.7
C40 C41 H41B 109.7
C42 C41 H41B 109.7
H41A C41 H41B 108.2
C37 C42 C41 112.4(9)
C37 C42 H42A 109.1
C41 C42 H42A 109.1
C37 C42 H42B 109.1
C41 C42 H42B 109.1
H42A C42 H42B 107.8
C44 C43 C48 112.5(5)
C44 C43 C35 110.5(5)
C48 C43 C35 112.0(5)
C44 C43 H43 107.2
C48 C43 H43 107.2
C35 C43 H43 107.2
C43 C44 C45 108.4(6)
C43 C44 H44A 110.0
C45 C44 H44A 110.0
C43 C44 H44B 110.0
C45 C44 H44B 110.0
H44A C44 H44B 108.4
C46 C45 C44 110.5(7)
C46 C45 H45A 109.6
C44 C45 H45A 109.6
C46 C45 H45B 109.6
C44 C45 H45B 109.6
H45A C45 H45B 108.1
C47 C46 C45 112.8(7)
C47 C46 H46A 109.0
C45 C46 H46A 109.0
C47 C46 H46B 109.0
C45 C46 H46B 109.0
H46A C46 H46B 107.8
C46 C47 C48 110.3(6)
C46 C47 H47A 109.6
C48 C47 H47A 109.6
C46 C47 H47B 109.6
C48 C47 H47B 109.6
H47A C47 H47B 108.1
C43 C48 C47 110.6(6)
C43 C48 H48A 109.5
C47 C48 H48A 109.5
C43 C48 H48B 109.5
C47 C48 H48B 109.5
H48A C48 H48B 108.1
C56 C51 C52 120.1(9)
C56 C51 C1 121.9(10)
C52 C51 C1 118.0(9)
C51 C52 C53 121.1(8)
C51 C52 H52 119.4
C53 C52 H52 119.4
C52 C53 C54 116.6(8)
C52 C53 C57 118.5(9)
C54 C53 C57 124.9(9)
C55 C54 C53 123.6(9)
C55 C54 H54 118.2
C53 C54 H54 118.2
C56 C55 C54 117.4(8)
C56 C55 C63 120.6(8)
C54 C55 C63 122.0(8)
C55 C56 C51 121.1(9)
C55 C56 H56 119.5
C51 C56 H56 119.5
C58 C57 C62 110.1(7)
C58 C57 C53 113.8(9)
C62 C57 C53 116.2(9)
C58 C57 H57 105.2
C62 C57 H57 105.2
C53 C57 H57 105.2
C57 C58 C59 113.5(7)
C57 C58 H58A 108.9
C59 C58 H58A 108.9
C57 C58 H58B 108.9
C59 C58 H58B 108.9
H58A C58 H58B 107.7
C60 C59 C58 111.5(6)
C60 C59 H59A 109.3
C58 C59 H59A 109.3
C60 C59 H59B 109.3
C58 C59 H59B 109.3
H59A C59 H59B 108.0
C61 C60 C59 109.7(7)
C61 C60 H60A 109.7
C59 C60 H60A 109.7
C61 C60 H60B 109.7
C59 C60 H60B 109.7
H60A C60 H60B 108.2
C60 C61 C62 110.8(7)
C60 C61 H61A 109.5
C62 C61 H61A 109.5
C60 C61 H61B 109.5
C62 C61 H61B 109.5
H61A C61 H61B 108.1
C57 C62 C61 114.1(7)
C57 C62 H62A 108.7
C61 C62 H62A 108.7
C57 C62 H62B 108.7
C61 C62 H62B 108.7
H62A C62 H62B 107.6
C68 C63 C64 110.2(7)
C68 C63 C55 112.7(6)
C64 C63 C55 114.2(6)
C68 C63 H63 106.4
C64 C63 H63 106.4
C55 C63 H63 106.4
C63 C64 C65 111.6(6)
C63 C64 H64A 109.3
C65 C64 H64A 109.3
C63 C64 H64B 109.3
C65 C64 H64B 109.3
H64A C64 H64B 108.0
C66 C65 C64 111.9(8)
C66 C65 H65A 109.2
C64 C65 H65A 109.2
C66 C65 H65B 109.2
C64 C65 H65B 109.2
H65A C65 H65B 107.9
C67 C66 C65 108.8(8)
C67 C66 H66A 109.9
C65 C66 H66A 109.9
C67 C66 H66B 109.9
C65 C66 H66B 109.9
H66A C66 H66B 108.3
C66 C67 C68 110.1(8)
C66 C67 H67A 109.6
C68 C67 H67A 109.6
C66 C67 H67B 109.6
C68 C67 H67B 109.6
H67A C67 H67B 108.1
C63 C68 C67 112.4(6)
C63 C68 H68A 109.1
C67 C68 H68A 109.1
C63 C68 H68B 109.1
C67 C68 H68B 109.1
H68A C68 H68B 107.8
C1A O1A H1A 109.5
O1A C1A C51A 104.3(13)
O1A C1A C31A 107.6(13)
C51A C1A C31A 111.1(13)
O1A C1A C11A 110.4(12)
C51A C1A C11A 105.5(12)
C31A C1A C11A 117.2(13)
C12A C11A C16A 117.6(10)
C12A C11A C1A 120.0(10)
C16A C11A C1A 122.4(12)
C13A C12A C11A 121.3(9)
C13A C12A H12A 119.3
C11A C12A H12A 119.3
C12A C13A C14A 118.6(8)
C12A C13A C17A 118.5(7)
C14A C13A C17A 122.9(7)
C15A C14A C13A 122.7(9)
C15A C14A H14A 118.7
C13A C14A H14A 118.7
C14A C15A C16A 116.5(9)
C14A C15A C23A 122.2(10)
C16A C15A C23A 121.3(10)
C15A C16A C11A 122.9(11)
C15A C16A H16A 118.5
C11A C16A H16A 118.5
C18A C17A C22A 114.7(7)
C18A C17A C13A 113.9(8)
C22A C17A C13A 116.4(6)
C18A C17A H17A 103.1
C22A C17A H17A 103.1
C13A C17A H17A 103.1
C17A C18A C19A 113.3(9)
C17A C18A H18C 108.9
C19A C18A H18C 108.9
C17A C18A H18D 108.9
C19A C18A H18D 108.9
H18C C18A H18D 107.7
C20A C19A C18A 113.2(8)
C20A C19A H19C 108.9
C18A C19A H19C 108.9
C20A C19A H19D 108.9
C18A C19A H19D 108.9
H19C C19A H19D 107.8
C19A C20A C21A 111.3(10)
C19A C20A H20C 109.4
C21A C20A H20C 109.4
C19A C20A H20D 109.4
C21A C20A H20D 109.4
H20C C20A H20D 108.0
C20A C21A C22A 112.2(10)
C20A C21A H21C 109.2
C22A C21A H21C 109.2
C20A C21A H21D 109.2
C22A C21A H21D 109.2
H21C C21A H21D 107.9
C17A C22A C21A 112.6(9)
C17A C22A H22C 109.1
C21A C22A H22C 109.1
C17A C22A H22D 109.1
C21A C22A H22D 109.1
H22C C22A H22D 107.8
C24A C23A C28A 112.6(10)
C24A C23A C15A 113.3(9)
C28A C23A C15A 113.4(9)
C24A C23A H23A 105.5
C28A C23A H23A 105.5
C15A C23A H23A 105.5
C23A C24A C25A 112.3(10)
C23A C24A H24C 109.1
C25A C24A H24C 109.1
C23A C24A H24D 109.1
C25A C24A H24D 109.1
H24C C24A H24D 107.9
C26A C25A C24A 110.6(10)
C26A C25A H25C 109.5
C24A C25A H25C 109.5
C26A C25A H25D 109.5
C24A C25A H25D 109.5
H25C C25A H25D 108.1
C27A C26A C25A 111.7(10)
C27A C26A H26C 109.3
C25A C26A H26C 109.3
C27A C26A H26D 109.3
C25A C26A H26D 109.3
H26C C26A H26D 107.9
C26A C27A C28A 111.3(10)
C26A C27A H27C 109.4
C28A C27A H27C 109.4
C26A C27A H27D 109.4
C28A C27A H27D 109.4
H27C C27A H27D 108.0
C23A C28A C27A 113.4(8)
C23A C28A H28C 108.9
C27A C28A H28C 108.9
C23A C28A H28D 108.9
C27A C28A H28D 108.9
H28C C28A H28D 107.7
C36A C31A C32A 118.5(11)
C36A C31A C1A 122.0(12)
C32A C31A C1A 118.8(12)
C33A C32A C31A 120.8(13)
C33A C32A H32A 119.6
C31A C32A H32A 119.6
C34A C33A C32A 118.1(11)
C34A C33A C37A 118.4(11)
C32A C33A C37A 122.7(13)
C35A C34A C33A 122.1(10)
C35A C34A H34A 119.0
C33A C34A H34A 119.0
C34A C35A C36A 118.6(8)
C34A C35A C43A 119.5(8)
C36A C35A C43A 121.9(8)
C31A C36A C35A 121.5(10)
C31A C36A H36A 119.2
C35A C36A H36A 119.2
C38A C37A C33A 118.4(12)
C38A C37A C42A 113.4(12)
C33A C37A C42A 114.8(13)
C38A C37A H37A 102.3
C33A C37A H37A 102.3
C42A C37A H37A 102.3
C37A C38A C39A 110.0(12)
C37A C38A H38C 109.7
C39A C38A H38C 109.7
C37A C38A H38D 109.7
C39A C38A H38D 109.7
H38C C38A H38D 108.2
C40A C39A C38A 112.6(13)
C40A C39A H39C 109.1
C38A C39A H39C 109.1
C40A C39A H39D 109.1
C38A C39A H39D 109.1
H39C C39A H39D 107.8
C39A C40A C41A 111.6(12)
C39A C40A H40C 109.3
C41A C40A H40C 109.3
C39A C40A H40D 109.3
C41A C40A H40D 109.3
H40C C40A H40D 108.0
C40A C41A C42A 113.1(13)
C40A C41A H41C 109.0
C42A C41A H41C 109.0
C40A C41A H41D 109.0
C42A C41A H41D 109.0
H41C C41A H41D 107.8
C37A C42A C41A 111.0(11)
C37A C42A H42C 109.4
C41A C42A H42C 109.4
C37A C42A H42D 109.4
C41A C42A H42D 109.4
H42C C42A H42D 108.0
C44A C43A C48A 112.1(8)
C44A C43A C35A 111.9(8)
C48A C43A C35A 114.9(6)
C44A C43A H43A 105.7
C48A C43A H43A 105.7
C35A C43A H43A 105.7
C43A C44A C45A 113.5(9)
C43A C44A H44C 108.9
C45A C44A H44C 108.9
C43A C44A H44D 108.9
C45A C44A H44D 108.9
H44C C44A H44D 107.7
C46A C45A C44A 109.9(8)
C46A C45A H45C 109.7
C44A C45A H45C 109.7
C46A C45A H45D 109.7
C44A C45A H45D 109.7
H45C C45A H45D 108.2
C47A C46A C45A 115.1(8)
C47A C46A H46C 108.5
C45A C46A H46C 108.5
C47A C46A H46D 108.5
C45A C46A H46D 108.5
H46C C46A H46D 107.5
C46A C47A C48A 110.9(7)
C46A C47A H47C 109.5
C48A C47A H47C 109.5
C46A C47A H47D 109.5
C48A C47A H47D 109.5
H47C C47A H47D 108.1
C43A C48A C47A 112.9(6)
C43A C48A H48C 109.0
C47A C48A H48C 109.0
C43A C48A H48D 109.0
C47A C48A H48D 109.0
H48C C48A H48D 107.8
C56A C51A C52A 117.8(12)
C56A C51A C1A 119.9(13)
C52A C51A C1A 122.3(12)
C53A C52A C51A 121.0(12)
C53A C52A H52A 119.5
C51A C52A H52A 119.5
C52A C53A C54A 120.2(11)
C52A C53A C57A 119.7(12)
C54A C53A C57A 119.9(12)
C55A C54A C53A 119.3(12)
C55A C54A H54A 120.4
C53A C54A H54A 120.4
C54A C55A C56A 120.2(10)
C54A C55A C63A 119.6(11)
C56A C55A C63A 120.2(11)
C51A C56A C55A 121.3(11)
C51A C56A H56A 119.3
C55A C56A H56A 119.3
C58A C57A C53A 112.6(12)
C58A C57A C62A 111.5(11)
C53A C57A C62A 107.7(11)
C58A C57A H57A 108.3
C53A C57A H57A 108.3
C62A C57A H57A 108.3
C57A C58A C59A 109.1(9)
C57A C58A H58C 109.9
C59A C58A H58C 109.9
C57A C58A H58D 109.9
C59A C58A H58D 109.9
H58C C58A H58D 108.3
C60A C59A C58A 110.4(9)
C60A C59A H59C 109.6
C58A C59A H59C 109.6
C60A C59A H59D 109.6
C58A C59A H59D 109.6
H59C C59A H59D 108.1
C59A C60A C61A 115.6(9)
C59A C60A H60C 108.4
C61A C60A H60C 108.4
C59A C60A H60D 108.4
C61A C60A H60D 108.4
H60C C60A H60D 107.4
C60A C61A C62A 109.8(10)
C60A C61A H61C 109.7
C62A C61A H61C 109.7
C60A C61A H61D 109.7
C62A C61A H61D 109.7
H61C C61A H61D 108.2
C57A C62A C61A 107.2(10)
C57A C62A H62C 110.3
C61A C62A H62C 110.3
C57A C62A H62D 110.3
C61A C62A H62D 110.3
H62C C62A H62D 108.5
C64A C63A C55A 113.5(8)
C64A C63A C68A 113.6(9)
C55A C63A C68A 111.6(8)
C64A C63A H63A 105.8
C55A C63A H63A 105.8
C68A C63A H63A 105.8
C63A C64A C65A 111.8(9)
C63A C64A H64C 109.3
C65A C64A H64C 109.3
C63A C64A H64D 109.3
C65A C64A H64D 109.3
H64C C64A H64D 107.9
C66A C65A C64A 110.7(10)
C66A C65A H65C 109.5
C64A C65A H65C 109.5
C66A C65A H65D 109.5
C64A C65A H65D 109.5
H65C C65A H65D 108.1
C65A C66A C67A 112.5(12)
C65A C66A H66C 109.1
C67A C66A H66C 109.1
C65A C66A H66D 109.1
C67A C66A H66D 109.1
H66C C66A H66D 107.8
C66A C67A C68A 113.1(11)
C66A C67A H67C 109.0
C68A C67A H67C 109.0
C66A C67A H67D 109.0
C68A C67A H67D 109.0
H67C C67A H67D 107.8
C63A C68A C67A 109.2(7)
C63A C68A H68C 109.8
C67A C68A H68C 109.8
C63A C68A H68D 109.8
C67A C68A H68D 109.8
H68C C68A H68D 108.3
C70 O2 H2 109.5
O2 C70 C71 104.8(9)
O2 C70 C91 108.5(10)
C71 C70 C91 111.0(7)
O2 C70 C111 104.3(9)
C71 C70 C111 115.0(11)
C91 C70 C111 112.5(11)
C76 C71 C72 118.7(6)
C76 C71 C70 122.1(7)
C72 C71 C70 119.2(7)
C71 C72 C73 121.4(6)
C71 C72 H72 119.3
C73 C72 H72 119.3
C74 C73 C72 117.5(5)
C74 C73 C77 123.1(5)
C72 C73 C77 119.4(5)
C73 C74 C75 122.5(5)
C73 C74 H74 118.8
C75 C74 H74 118.8
C76 C75 C74 118.3(5)
C76 C75 C83 122.4(5)
C74 C75 C83 119.4(5)
C75 C76 C71 121.6(6)
C75 C76 H76 119.2
C71 C76 H76 119.2
C82 C77 C78 109.6(6)
C82 C77 C73 113.4(6)
C78 C77 C73 111.8(6)
C82 C77 H77 107.2
C78 C77 H77 107.2
C73 C77 H77 107.2
C77 C78 C79 111.5(7)
C77 C78 H78A 109.3
C79 C78 H78A 109.3
C77 C78 H78B 109.3
C79 C78 H78B 109.3
H78A C78 H78B 108.0
C80 C79 C78 111.0(7)
C80 C79 H79A 109.4
C78 C79 H79A 109.4
C80 C79 H79B 109.4
C78 C79 H79B 109.4
H79A C79 H79B 108.0
C79 C80 C81 107.5(8)
C79 C80 H80A 110.2
C81 C80 H80A 110.2
C79 C80 H80B 110.2
C81 C80 H80B 110.2
H80A C80 H80B 108.5
C80 C81 C82 111.8(8)
C80 C81 H81A 109.3
C82 C81 H81A 109.3
C80 C81 H81B 109.3
C82 C81 H81B 109.3
H81A C81 H81B 107.9
C77 C82 C81 111.0(6)
C77 C82 H82A 109.4
C81 C82 H82A 109.4
C77 C82 H82B 109.4
C81 C82 H82B 109.4
H82A C82 H82B 108.0
C75 C83 C84 111.3(5)
C75 C83 C88 113.0(5)
C84 C83 C88 108.7(5)
C75 C83 H83 107.9
C84 C83 H83 107.9
C88 C83 H83 107.9
C85 C84 C83 110.5(5)
C85 C84 H84A 109.6
C83 C84 H84A 109.6
C85 C84 H84B 109.6
C83 C84 H84B 109.6
H84A C84 H84B 108.1
C86 C85 C84 115.8(7)
C86 C85 H85A 108.3
C84 C85 H85A 108.3
C86 C85 H85B 108.3
C84 C85 H85B 108.3
H85A C85 H85B 107.4
C85 C86 C87 110.7(6)
C85 C86 H86A 109.5
C87 C86 H86A 109.5
C85 C86 H86B 109.5
C87 C86 H86B 109.5
H86A C86 H86B 108.1
C86 C87 C88 111.7(5)
C86 C87 H87A 109.3
C88 C87 H87A 109.3
C86 C87 H87B 109.3
C88 C87 H87B 109.3
H87A C87 H87B 107.9
C87 C88 C83 111.2(5)
C87 C88 H88A 109.4
C83 C88 H88A 109.4
C87 C88 H88B 109.4
C83 C88 H88B 109.4
H88A C88 H88B 108.0
C92 C91 C96 118.8(8)
C92 C91 C70 122.5(8)
C96 C91 C70 118.7(8)
C91 C92 C93 120.4(8)
C91 C92 H92 119.8
C93 C92 H92 119.8
C94 C93 C92 119.5(7)
C94 C93 C97 112.6(8)
C92 C93 C97 127.8(8)
C95 C94 C93 121.1(7)
C95 C94 H94 119.5
C93 C94 H94 119.5
C94 C95 C96 119.6(6)
C94 C95 C103 119.5(6)
C96 C95 C103 120.9(6)
C95 C96 C91 120.2(7)
C95 C96 H96 119.9
C91 C96 H96 119.9
C98 C97 C93 114.4(8)
C98 C97 C102 109.8(6)
C93 C97 C102 109.3(6)
C98 C97 H97 107.7
C93 C97 H97 107.7
C102 C97 H97 107.7
C97 C98 C99 110.6(7)
C97 C98 H98A 109.5
C99 C98 H98A 109.5
C97 C98 H98B 109.5
C99 C98 H98B 109.5
H98A C98 H98B 108.1
C100 C99 C98 110.3(8)
C100 C99 H99A 109.6
C98 C99 H99A 109.6
C100 C99 H99B 109.6
C98 C99 H99B 109.6
H99A C99 H99B 108.1
C99 C100 C101 109.3(7)
C99 C100 H10A 109.8
C101 C100 H10A 109.8
C99 C100 H10B 109.8
C101 C100 H10B 109.8
H10A C100 H10B 108.3
C102 C101 C100 111.5(8)
C102 C101 H10C 109.3
C100 C101 H10C 109.3
C102 C101 H10D 109.3
C100 C101 H10D 109.3
H10C C101 H10D 108.0
C101 C102 C97 106.9(6)
C101 C102 H10E 110.3
C97 C102 H10E 110.3
C101 C102 H10F 110.3
C97 C102 H10F 110.3
H10E C102 H10F 108.6
C104 C103 C108 109.8(5)
C104 C103 C95 112.6(5)
C108 C103 C95 111.0(6)
C104 C103 H103 107.7
C108 C103 H103 107.7
C95 C103 H103 107.7
C103 C104 C105 113.4(5)
C103 C104 H10G 108.9
C105 C104 H10G 108.9
C103 C104 H10H 108.9
C105 C104 H10H 108.9
H10G C104 H10H 107.7
C106 C105 C104 111.3(6)
C106 C105 H10I 109.4
C104 C105 H10I 109.4
C106 C105 H10J 109.4
C104 C105 H10J 109.4
H10I C105 H10J 108.0
C105 C106 C107 110.3(7)
C105 C106 H10K 109.6
C107 C106 H10K 109.6
C105 C106 H10L 109.6
C107 C106 H10L 109.6
H10K C106 H10L 108.1
C106 C107 C108 109.8(6)
C106 C107 H10M 109.7
C108 C107 H10M 109.7
C106 C107 H10N 109.7
C108 C107 H10N 109.7
H10M C107 H10N 108.2
C103 C108 C107 111.9(5)
C103 C108 H10O 109.2
C107 C108 H10O 109.2
C103 C108 H10P 109.2
C107 C108 H10P 109.2
H10O C108 H10P 107.9
C112 C111 C116 117.6(8)
C112 C111 C70 120.2(10)
C116 C111 C70 121.9(9)
C113 C112 C111 121.3(9)
C113 C112 H112 119.3
C111 C112 H112 119.3
C114 C113 C112 119.2(8)
C114 C113 C117 118.9(8)
C112 C113 C117 121.8(8)
C115 C114 C113 122.3(9)
C115 C114 H114 118.9
C113 C114 H114 118.9
C114 C115 C116 117.1(7)
C114 C115 C123 118.7(8)
C116 C115 C123 124.2(7)
C111 C116 C115 122.5(8)
C111 C116 H116 118.8
C115 C116 H116 118.8
C118 C117 C113 115.0(9)
C118 C117 C122 110.6(8)
C113 C117 C122 109.9(9)
C118 C117 H117 107.0
C113 C117 H117 107.0
C122 C117 H117 107.0
C117 C118 C119 110.9(7)
C117 C118 H11A 109.5
C119 C118 H11A 109.5
C117 C118 H11B 109.5
C119 C118 H11B 109.5
H11A C118 H11B 108.0
C120 C119 C118 111.5(8)
C120 C119 H11C 109.3
C118 C119 H11C 109.3
C120 C119 H11D 109.3
C118 C119 H11D 109.3
H11C C119 H11D 108.0
C119 C120 C121 111.0(8)
C119 C120 H12B 109.4
C121 C120 H12B 109.4
C119 C120 H12C 109.4
C121 C120 H12C 109.4
H12B C120 H12C 108.0
C120 C121 C122 111.8(8)
C120 C121 H12D 109.3
C122 C121 H12D 109.3
C120 C121 H12E 109.3
C122 C121 H12E 109.3
H12D C121 H12E 107.9
C121 C122 C117 110.5(9)
C121 C122 H12F 109.5
C117 C122 H12F 109.5
C121 C122 H12G 109.5
C117 C122 H12G 109.5
H12F C122 H12G 108.1
C115 C123 C124 107.6(7)
C115 C123 C128 137.8(8)
C124 C123 C128 113.0(7)
C115 C123 H123 94.0
C124 C123 H123 94.0
C128 C123 H123 94.0
C125 C124 C123 87.4(7)
C125 C124 H12H 114.1
C123 C124 H12H 114.1
C125 C124 H12I 114.1
C123 C124 H12I 114.1
H12H C124 H12I 111.3
C124 C125 C126 118.7(7)
C124 C125 H12J 107.6
C126 C125 H12J 107.6
C124 C125 H12K 107.6
C126 C125 H12K 107.6
H12J C125 H12K 107.1
C127 C126 C125 106.9(8)
C127 C126 H12L 110.3
C125 C126 H12L 110.3
C127 C126 H12M 110.3
C125 C126 H12M 110.3
H12L C126 H12M 108.6
C126 C127 C128 111.7(8)
C126 C127 H12N 109.3
C128 C127 H12N 109.3
C126 C127 H12O 109.3
C128 C127 H12O 109.3
H12N C127 H12O 107.9
C127 C128 C123 104.6(7)
C127 C128 H12P 110.8
C123 C128 H12P 110.8
C127 C128 H12Q 110.8
C123 C128 H12Q 110.8
H12P C128 H12Q 108.9
C70A O2A H2A 109.5
O2A C70A C11B 106.1(12)
O2A C70A C71A 105.2(10)
C11B C70A C71A 112.6(10)
O2A C70A C91A 109.8(12)
C11B C70A C91A 112.7(9)
C71A C70A C91A 110.1(10)
C72A C71A C76A 119.1(7)
C72A C71A C70A 121.5(9)
C76A C71A C70A 119.3(8)
C73A C72A C71A 120.6(8)
C73A C72A H72A 119.7
C71A C72A H72A 119.7
C74A C73A C72A 119.7(7)
C74A C73A C77A 121.4(7)
C72A C73A C77A 118.9(7)
C73A C74A C75A 122.0(6)
C73A C74A H74A 119.0
C75A C74A H74A 119.0
C74A C75A C76A 117.8(6)
C74A C75A C83A 110.4(7)
C76A C75A C83A 131.7(8)
C75A C76A C71A 120.7(7)
C75A C76A H76A 119.6
C71A C76A H76A 119.6
C73A C77A C82A 112.6(9)
C73A C77A C78A 108.4(9)
C82A C77A C78A 108.7(9)
C73A C77A H77A 109.0
C82A C77A H77A 109.0
C78A C77A H77A 109.0
C79A C78A C77A 111.6(9)
C79A C78A H78C 109.3
C77A C78A H78C 109.3
C79A C78A H78D 109.3
C77A C78A H78D 109.3
H78C C78A H78D 108.0
C80A C79A C78A 113.2(11)
C80A C79A H79C 108.9
C78A C79A H79C 108.9
C80A C79A H79D 108.9
C78A C79A H79D 108.9
H79C C79A H79D 107.7
C79A C80A C81A 113.6(11)
C79A C80A H80C 108.8
C81A C80A H80C 108.8
C79A C80A H80D 108.8
C81A C80A H80D 108.8
H80C C80A H80D 107.7
C80A C81A C82A 112.3(11)
C80A C81A H81C 109.2
C82A C81A H81C 109.2
C80A C81A H81D 109.2
C82A C81A H81D 109.2
H81C C81A H81D 107.9
C81A C82A C77A 110.2(10)
C81A C82A H82C 109.6
C77A C82A H82C 109.6
C81A C82A H82D 109.6
C77A C82A H82D 109.6
H82C C82A H82D 108.1
C75A C83A C84A 133.9(10)
C75A C83A C88A 110.8(9)
C84A C83A C88A 113.5(9)
C75A C83A H83A 94.4
C84A C83A H83A 94.4
C88A C83A H83A 94.4
C85A C84A C83A 111.1(9)
C85A C84A H84C 109.4
C83A C84A H84C 109.4
C85A C84A H84D 109.4
C83A C84A H84D 109.4
H84C C84A H84D 108.0
C86A C85A C84A 113.2(10)
C86A C85A H85C 108.9
C84A C85A H85C 108.9
C86A C85A H85D 108.9
C84A C85A H85D 108.9
H85C C85A H85D 107.8
C85A C86A C87A 118.0(10)
C85A C86A H86C 107.8
C87A C86A H86C 107.8
C85A C86A H86D 107.8
C87A C86A H86D 107.8
H86C C86A H86D 107.1
C86A C87A C88A 102.4(9)
C86A C87A H87C 111.3
C88A C87A H87C 111.3
C86A C87A H87D 111.3
C88A C87A H87D 111.3
H87C C87A H87D 109.2
C83A C88A C87A 97.3(9)
C83A C88A H88C 112.3
C87A C88A H88C 112.3
C83A C88A H88D 112.3
C87A C88A H88D 112.3
H88C C88A H88D 109.9
C92A C91A C96A 119.0(8)
C92A C91A C70A 118.9(8)
C96A C91A C70A 122.1(9)
C93A C92A C91A 121.7(8)
C93A C92A H92A 119.2
C91A C92A H92A 119.2
C94A C93A C92A 118.5(7)
C94A C93A C97A 121.0(8)
C92A C93A C97A 120.4(8)
C95A C94A C93A 121.1(8)
C95A C94A H94A 119.5
C93A C94A H94A 119.5
C94A C95A C96A 119.9(8)
C94A C95A C03A 119.9(7)
C96A C95A C03A 120.2(8)
C91A C96A C95A 119.8(10)
C91A C96A H96A 120.1
C95A C96A H96A 120.1
C98A C97A C02A 110.4(10)
C98A C97A C93A 107.5(8)
C02A C97A C93A 113.9(8)
C98A C97A H97A 108.3
C02A C97A H97A 108.3
C93A C97A H97A 108.3
C97A C98A C99A 108.0(10)
C97A C98A H98C 110.1
C99A C98A H98C 110.1
C97A C98A H98D 110.1
C99A C98A H98D 110.1
H98C C98A H98D 108.4
C00A C99A C98A 113.1(10)
C00A C99A H99C 109.0
C98A C99A H99C 109.0
C00A C99A H99D 109.0
C98A C99A H99D 109.0
H99C C99A H99D 107.8
C99A C00A C01A 111.3(11)
C99A C00A H00A 109.4
C01A C00A H00A 109.4
C99A C00A H00B 109.4
C01A C00A H00B 109.4
H00A C00A H00B 108.0
C00A C01A C02A 109.1(11)
C00A C01A H01A 109.9
C02A C01A H01A 109.9
C00A C01A H01B 109.9
C02A C01A H01B 109.9
H01A C01A H01B 108.3
C97A C02A C01A 108.7(10)
C97A C02A H02A 109.9
C01A C02A H02A 109.9
C97A C02A H02B 109.9
C01A C02A H02B 109.9
H02A C02A H02B 108.3
C04A C03A C95A 110.9(8)
C04A C03A C08A 111.0(9)
C95A C03A C08A 111.8(8)
C04A C03A H03A 107.7
C95A C03A H03A 107.7
C08A C03A H03A 107.7
C03A C04A C05A 109.6(10)
C03A C04A H04A 109.7
C05A C04A H04A 109.7
C03A C04A H04B 109.7
C05A C04A H04B 109.7
H04A C04A H04B 108.2
C06A C05A C04A 110.1(12)
C06A C05A H05A 109.6
C04A C05A H05A 109.6
C06A C05A H05B 109.6
C04A C05A H05B 109.6
H05A C05A H05B 108.2
C05A C06A C07A 110.4(11)
C05A C06A H06A 109.6
C07A C06A H06A 109.6
C05A C06A H06B 109.6
C07A C06A H06B 109.6
H06A C06A H06B 108.1
C06A C07A C08A 109.5(11)
C06A C07A H07A 109.8
C08A C07A H07A 109.8
C06A C07A H07B 109.8
C08A C07A H07B 109.8
H07A C07A H07B 108.2
C03A C08A C07A 111.0(10)
C03A C08A H08A 109.4
C07A C08A H08A 109.4
C03A C08A H08B 109.4
C07A C08A H08B 109.4
H08A C08A H08B 108.0
C16B C11B C12B 120.5(9)
C16B C11B C70A 123.0(9)
C12B C11B C70A 116.5(9)
C11B C12B C13B 119.9(12)
C11B C12B H12R 120.1
C13B C12B H12R 120.1
C12B C13B C14B 117.3(9)
C12B C13B C17B 120.4(10)
C14B C13B C17B 122.3(9)
C15B C14B C13B 123.4(7)
C15B C14B H14B 118.3
C13B C14B H14B 118.3
C16B C15B C14B 117.5(7)
C16B C15B C23B 119.8(8)
C14B C15B C23B 122.7(7)
C15B C16B C11B 121.2(9)
C15B C16B H16B 119.4
C11B C16B H16B 119.4
C18B C17B C22B 102.6(11)
C18B C17B C13B 116.6(10)
C22B C17B C13B 111.2(10)
C18B C17B H17B 108.7
C22B C17B H17B 108.7
C13B C17B H17B 108.7
C17B C18B C19B 112.9(10)
C17B C18B H18E 109.0
C19B C18B H18E 109.0
C17B C18B H18F 109.0
C19B C18B H18F 109.0
H18E C18B H18F 107.8
C20B C19B C18B 109.8(11)
C20B C19B H19E 109.7
C18B C19B H19E 109.7
C20B C19B H19F 109.7
C18B C19B H19F 109.7
H19E C19B H19F 108.2
C19B C20B C21B 119.9(14)
C19B C20B H20E 107.3
C21B C20B H20E 107.3
C19B C20B H20F 107.3
C21B C20B H20F 107.3
H20E C20B H20F 106.9
C20B C21B C22B 110.6(12)
C20B C21B H21E 109.5
C22B C21B H21E 109.5
C20B C21B H21F 109.5
C22B C21B H21F 109.5
H21E C21B H21F 108.1
C21B C22B C17B 113.7(11)
C21B C22B H22E 108.8
C17B C22B H22E 108.8
C21B C22B H22F 108.8
C17B C22B H22F 108.8
H22E C22B H22F 107.7
C24B C23B C28B 112.1(9)
C24B C23B C15B 114.6(9)
C28B C23B C15B 112.4(8)
C24B C23B H23B 105.6
C28B C23B H23B 105.6
C15B C23B H23B 105.6
C23B C24B C25B 113.9(12)
C23B C24B H24E 108.8
C25B C24B H24E 108.8
C23B C24B H24F 108.8
C25B C24B H24F 108.8
H24E C24B H24F 107.7
C26B C25B C24B 109.6(12)
C26B C25B H25E 109.8
C24B C25B H25E 109.8
C26B C25B H25F 109.8
C24B C25B H25F 109.8
H25E C25B H25F 108.2
C27B C26B C25B 111.8(12)
C27B C26B H26E 109.2
C25B C26B H26E 109.2
C27B C26B H26F 109.2
C25B C26B H26F 109.2
H26E C26B H26F 107.9
C26B C27B C28B 113.5(13)
C26B C27B H27E 108.9
C28B C27B H27E 108.9
C26B C27B H27F 108.9
C28B C27B H27F 108.9
H27E C27B H27F 107.7
C23B C28B C27B 115.0(10)
C23B C28B H28E 108.5
C27B C28B H28E 108.5
C23B C28B H28F 108.5
C27B C28B H28F 108.5
H28E C28B H28F 107.5
C70B O2B H2B 109.5
C11C C70B O2B 110(3)
C11C C70B C71B 105(3)
O2B C70B C71B 112(2)
C11C C70B C91B 114(3)
O2B C70B C91B 104(2)
C71B C70B C91B 111.8(19)
C76B C71B C72B 119.9(12)
C76B C71B C70B 117.9(15)
C72B C71B C70B 122.2(15)
C73B C72B C71B 120.7(13)
C73B C72B H72B 119.7
C71B C72B H72B 119.7
C72B C73B C74B 117.6(11)
C72B C73B C77B 117.5(11)
C74B C73B C77B 124.9(11)
C75B C74B C73B 122.1(10)
C75B C74B H74B 118.9
C73B C74B H74B 118.9
C76B C75B C74B 118.9(9)
C76B C75B C83B 115.7(9)
C74B C75B C83B 125.4(9)
C75B C76B C71B 120.7(11)
C75B C76B H76B 119.6
C71B C76B H76B 119.6
C78B C77B C82B 112.1(13)
C78B C77B C73B 110.0(11)
C82B C77B C73B 110.4(12)
C78B C77B H77B 108.1
C82B C77B H77B 108.1
C73B C77B H77B 108.1
C77B C78B C79B 110.6(12)
C77B C78B H78E 109.5
C79B C78B H78E 109.5
C77B C78B H78F 109.5
C79B C78B H78F 109.5
H78E C78B H78F 108.1
C80B C79B C78B 106.9(14)
C80B C79B H79E 110.3
C78B C79B H79E 110.3
C80B C79B H79F 110.3
C78B C79B H79F 110.3
H79E C79B H79F 108.6
C79B C80B C81B 112.9(14)
C79B C80B H80E 109.0
C81B C80B H80E 109.0
C79B C80B H80F 109.0
C81B C80B H80F 109.0
H80E C80B H80F 107.8
C80B C81B C82B 111.5(13)
C80B C81B H81E 109.3
C82B C81B H81E 109.3
C80B C81B H81F 109.3
C82B C81B H81F 109.3
H81E C81B H81F 108.0
C81B C82B C77B 112.2(13)
C81B C82B H82E 109.2
C77B C82B H82E 109.2
C81B C82B H82F 109.2
C77B C82B H82F 109.2
H82E C82B H82F 107.9
C84B C83B C88B 110.5(12)
C84B C83B C75B 113.8(10)
C88B C83B C75B 110.1(11)
C84B C83B H83B 107.4
C88B C83B H83B 107.4
C75B C83B H83B 107.4
C83B C84B C85B 110.9(12)
C83B C84B H84E 109.5
C85B C84B H84E 109.5
C83B C84B H84F 109.5
C85B C84B H84F 109.5
H84E C84B H84F 108.0
C86B C85B C84B 108.1(13)
C86B C85B H85E 110.1
C84B C85B H85E 110.1
C86B C85B H85F 110.1
C84B C85B H85F 110.1
H85E C85B H85F 108.4
C87B C86B C85B 116.1(14)
C87B C86B H86E 108.3
C85B C86B H86E 108.3
C87B C86B H86F 108.3
C85B C86B H86F 108.3
H86E C86B H86F 107.4
C86B C87B C88B 113.1(13)
C86B C87B H87E 109.0
C88B C87B H87E 109.0
C86B C87B H87F 109.0
C88B C87B H87F 109.0
H87E C87B H87F 107.8
C83B C88B C87B 112.7(12)
C83B C88B H88E 109.1
C87B C88B H88E 109.1
C83B C88B H88F 109.1
C87B C88B H88F 109.1
H88E C88B H88F 107.8
C92B C91B C96B 121.9(15)
C92B C91B C70B 126.8(17)
C96B C91B C70B 111.2(16)
C91B C92B C93B 121.4(15)
C91B C92B H92B 119.3
C93B C92B H92B 119.3
C92B C93B C94B 114.0(12)
C92B C93B C97B 114.9(13)
C94B C93B C97B 130.2(13)
C95B C94B C93B 125.1(12)
C95B C94B H94B 117.4
C93B C94B H94B 117.4
C96B C95B C94B 115.3(11)
C96B C95B C03B 120.7(10)
C94B C95B C03B 123.9(10)
C91B C96B C95B 121.2(13)
C91B C96B H96B 119.4
C95B C96B H96B 119.4
C02B C97B C98B 110.4(12)
C02B C97B C93B 122.3(11)
C98B C97B C93B 107.5(13)
C02B C97B H97B 105.1
C98B C97B H97B 105.1
C93B C97B H97B 105.1
C97B C98B C99B 115.9(13)
C97B C98B H98E 108.3
C99B C98B H98E 108.3
C97B C98B H98F 108.3
C99B C98B H98F 108.3
H98E C98B H98F 107.4
C00B C99B C98B 113.3(14)
C00B C99B H99E 108.9
C98B C99B H99E 108.9
C00B C99B H99F 108.9
C98B C99B H99F 108.9
H99E C99B H99F 107.7
C99B C00B C01B 112.0(14)
C99B C00B H00C 109.2
C01B C00B H00C 109.2
C99B C00B H00D 109.2
C01B C00B H00D 109.2
H00C C00B H00D 107.9
C00B C01B C02B 110.7(11)
C00B C01B H01C 109.5
C02B C01B H01C 109.5
C00B C01B H01D 109.5
C02B C01B H01D 109.5
H01C C01B H01D 108.1
C97B C02B C01B 112.4(11)
C97B C02B H02C 109.1
C01B C02B H02C 109.1
C97B C02B H02D 109.1
C01B C02B H02D 109.1
H02C C02B H02D 107.9
C04B C03B C08B 112.8(9)
C04B C03B C95B 114.4(10)
C08B C03B C95B 115.9(9)
C04B C03B H03B 104.0
C08B C03B H03B 104.0
C95B C03B H03B 104.0
C03B C04B C05B 113.2(10)
C03B C04B H04C 108.9
C05B C04B H04C 108.9
C03B C04B H04D 108.9
C05B C04B H04D 108.9
H04C C04B H04D 107.7
C06B C05B C04B 110.2(12)
C06B C05B H05C 109.6
C04B C05B H05C 109.6
C06B C05B H05D 109.6
C04B C05B H05D 109.6
H05C C05B H05D 108.1
C05B C06B C07B 111.1(13)
C05B C06B H06C 109.4
C07B C06B H06C 109.4
C05B C06B H06D 109.4
C07B C06B H06D 109.4
H06C C06B H06D 108.0
C06B C07B C08B 108.4(12)
C06B C07B H07C 110.0
C08B C07B H07C 110.0
C06B C07B H07D 110.0
C08B C07B H07D 110.0
H07C C07B H07D 108.4
C03B C08B C07B 114.6(9)
C03B C08B H08C 108.6
C07B C08B H08C 108.6
C03B C08B H08D 108.6
C07B C08B H08D 108.6
H08C C08B H08D 107.6
C70B C11C C12C 131(3)
C70B C11C C16C 108(2)
C12C C11C C16C 120.5(15)
C11C C12C C13C 120.8(16)
C11C C12C H12S 119.6
C13C C12C H12S 119.6
C14C C13C C12C 117.2(14)
C14C C13C C17C 122.9(15)
C12C C13C C17C 119.8(15)
C15C C14C C13C 123.2(14)
C15C C14C H14C 118.4
C13C C14C H14C 118.4
C16C C15C C14C 118.2(13)
C16C C15C C23C 124.5(13)
C14C C15C C23C 117.3(13)
C15C C16C C11C 119.9(15)
C15C C16C H16C 120.0
C11C C16C H16C 120.0
C18C C17C C22C 110.0(17)
C18C C17C C13C 111.0(19)
C22C C17C C13C 112.5(17)
C18C C17C H17C 107.7
C22C C17C H17C 107.7
C13C C17C H17C 107.7
C17C C18C C19C 113.8(16)
C17C C18C H18G 108.8
C19C C18C H18G 108.8
C17C C18C H18H 108.8
C19C C18C H18H 108.8
H18G C18C H18H 107.7
C20C C19C C18C 112.4(16)
C20C C19C H19G 109.1
C18C C19C H19G 109.1
C20C C19C H19H 109.1
C18C C19C H19H 109.1
H19G C19C H19H 107.9
C19C C20C C21C 111.8(18)
C19C C20C H20G 109.3
C21C C20C H20G 109.3
C19C C20C H20H 109.3
C21C C20C H20H 109.3
H20G C20C H20H 107.9
C20C C21C C22C 112.1(16)
C20C C21C H21G 109.2
C22C C21C H21G 109.2
C20C C21C H21H 109.2
C22C C21C H21H 109.2
H21G C21C H21H 107.9
C21C C22C C17C 110.9(16)
C21C C22C H22G 109.5
C17C C22C H22G 109.5
C21C C22C H22H 109.5
C17C C22C H22H 109.5
H22G C22C H22H 108.1
C24C C23C C28C 122.8(10)
C24C C23C C15C 116.7(12)
C28C C23C C15C 119.6(12)
C24C C23C H23D 93.2
C28C C23C H23D 93.2
C15C C23C H23D 93.2
C23C C24C C25C 115.4(10)
C23C C24C H24G 108.4
C25C C24C H24G 108.4
C23C C24C H24H 108.4
C25C C24C H24H 108.4
H24G C24C H24H 107.5
C26C C25C C24C 111.1(13)
C26C C25C H25G 109.4
C24C C25C H25G 109.4
C26C C25C H25H 109.4
C24C C25C H25H 109.4
H25G C25C H25H 108.0
C25C C26C C27C 108.3(13)
C25C C26C H26G 110.0
C27C C26C H26G 110.0
C25C C26C H26H 110.0
C27C C26C H26H 110.0
H26G C26C H26H 108.4
C26C C27C C28C 106.2(11)
C26C C27C H27G 110.5
C28C C27C H27G 110.5
C26C C27C H27H 110.5
C28C C27C H27H 110.5
H27G C27C H27H 108.7
C23C C28C C27C 115.4(10)
C23C C28C H28G 108.4
C27C C28C H28G 108.4
C23C C28C H28H 108.4
C27C C28C H28H 108.4
H28G C28C H28H 107.5

loop_
_geom_bond_atom_site_label_1
_geom_bond_atom_site_label_2
_geom_bond_distance
O1 C1 1.435(9)
O1 H1 0.8400
C1 C51 1.538(9)
C1 C31 1.539(9)
C1 C11 1.541(9)
C11 C16 1.387(9)
C11 C12 1.389(9)
C12 C13 1.380(8)
C12 H12 0.9500
C13 C14 1.378(7)
C13 C17 1.516(7)
C14 C15 1.388(8)
C14 H14 0.9500
C15 C16 1.389(9)
C15 C23 1.512(8)
C16 H16 0.9500
C17 C18 1.496(9)
C17 C22 1.531(6)
C17 H17 1.0000
C18 C19 1.535(9)
C18 H18A 0.9900
C18 H18B 0.9900
C19 C20 1.529(9)
C19 H19A 0.9900
C19 H19B 0.9900
C20 C21 1.505(10)
C20 H20A 0.9900
C20 H20B 0.9900
C21 C22 1.527(9)
C21 H21A 0.9900
C21 H21B 0.9900
C22 H22A 0.9900
C22 H22B 0.9900
C23 C24 1.509(9)
C23 C28 1.529(8)
C23 H23 1.0000
C24 C25 1.532(10)
C24 H24A 0.9900
C24 H24B 0.9900
C25 C26 1.515(8)
C25 H25A 0.9900
C25 H25B 0.9900
C26 C27 1.499(10)
C26 H26A 0.9900
C26 H26B 0.9900
C27 C28 1.522(10)
C27 H27A 0.9900
C27 H27B 0.9900
C28 H28A 0.9900
C28 H28B 0.9900
C31 C36 1.397(9)
C31 C32 1.404(9)
C32 C33 1.409(10)
C32 H32 0.9500
C33 C34 1.390(9)
C33 C37 1.542(10)
C34 C35 1.384(8)
C34 H34 0.9500
C35 C36 1.397(8)
C35 C43 1.526(7)
C36 H36 0.9500
C37 C38 1.500(10)
C37 C42 1.533(10)
C37 H37 1.0000
C38 C39 1.530(10)
C38 H38A 0.9900
C38 H38B 0.9900
C39 C40 1.483(10)
C39 H39A 0.9900
C39 H39B 0.9900
C40 C41 1.496(11)
C40 H40A 0.9900
C40 H40B 0.9900
C41 C42 1.534(10)
C41 H41A 0.9900
C41 H41B 0.9900
C42 H42A 0.9900
C42 H42B 0.9900
C43 C44 1.502(8)
C43 C48 1.514(8)
C43 H43 1.0000
C44 C45 1.547(8)
C44 H44A 0.9900
C44 H44B 0.9900
C45 C46 1.511(10)
C45 H45A 0.9900
C45 H45B 0.9900
C46 C47 1.494(10)
C46 H46A 0.9900
C46 H46B 0.9900
C47 C48 1.557(8)
C47 H47A 0.9900
C47 H47B 0.9900
C48 H48A 0.9900
C48 H48B 0.9900
C51 C56 1.388(9)
C51 C52 1.394(9)
C52 C53 1.395(8)
C52 H52 0.9500
C53 C54 1.403(8)
C53 C57 1.528(8)
C54 C55 1.397(8)
C54 H54 0.9500
C55 C56 1.388(9)
C55 C63 1.530(8)
C56 H56 0.9500
C57 C58 1.493(9)
C57 C62 1.518(9)
C57 H57 1.0000
C58 C59 1.539(9)
C58 H58A 0.9900
C58 H58B 0.9900
C59 C60 1.514(9)
C59 H59A 0.9900
C59 H59B 0.9900
C60 C61 1.503(8)
C60 H60A 0.9900
C60 H60B 0.9900
C61 C62 1.530(9)
C61 H61A 0.9900
C61 H61B 0.9900
C62 H62A 0.9900
C62 H62B 0.9900
C63 C68 1.507(8)
C63 C64 1.518(9)
C63 H63 1.0000
C64 C65 1.535(8)
C64 H64A 0.9900
C64 H64B 0.9900
C65 C66 1.523(11)
C65 H65A 0.9900
C65 H65B 0.9900
C66 C67 1.512(12)
C66 H66A 0.9900
C66 H66B 0.9900
C67 C68 1.546(8)
C67 H67A 0.9900
C67 H67B 0.9900
C68 H68A 0.9900
C68 H68B 0.9900
O1A C1A 1.436(12)
O1A H1A 0.8400
C1A C51A 1.539(11)
C1A C31A 1.539(11)
C1A C11A 1.540(11)
C11A C12A 1.396(10)
C11A C16A 1.401(11)
C12A C13A 1.389(10)
C12A H12A 0.9500
C13A C14A 1.394(9)
C13A C17A 1.548(8)
C14A C15A 1.391(10)
C14A H14A 0.9500
C15A C16A 1.398(10)
C15A C23A 1.532(10)
C16A H16A 0.9500
C17A C18A 1.485(11)
C17A C22A 1.487(9)
C17A H17A 1.0000
C18A C19A 1.531(11)
C18A H18C 0.9900
C18A H18D 0.9900
C19A C20A 1.474(11)
C19A H19C 0.9900
C19A H19D 0.9900
C20A C21A 1.507(12)
C20A H20C 0.9900
C20A H20D 0.9900
C21A C22A 1.534(12)
C21A H21C 0.9900
C21A H21D 0.9900
C22A H22C 0.9900
C22A H22D 0.9900
C23A C24A 1.494(11)
C23A C28A 1.511(10)
C23A H23A 1.0000
C24A C25A 1.530(11)
C24A H24C 0.9900
C24A H24D 0.9900
C25A C26A 1.513(10)
C25A H25C 0.9900
C25A H25D 0.9900
C26A C27A 1.504(11)
C26A H26C 0.9900
C26A H26D 0.9900
C27A C28A 1.536(11)
C27A H27C 0.9900
C27A H27D 0.9900
C28A H28C 0.9900
C28A H28D 0.9900
C31A C36A 1.384(11)
C31A C32A 1.402(11)
C32A C33A 1.400(12)
C32A H32A 0.9500
C33A C34A 1.388(11)
C33A C37A 1.513(10)
C34A C35A 1.380(10)
C34A H34A 0.9500
C35A C36A 1.391(9)
C35A C43A 1.522(9)
C36A H36A 0.9500
C37A C38A 1.497(11)
C37A C42A 1.514(12)
C37A H37A 1.0000
C38A C39A 1.529(12)
C38A H38C 0.9900
C38A H38D 0.9900
C39A C40A 1.489(11)
C39A H39C 0.9900
C39A H39D 0.9900
C40A C41A 1.489(12)
C40A H40C 0.9900
C40A H40D 0.9900
C41A C42A 1.532(11)
C41A H41C 0.9900
C41A H41D 0.9900
C42A H42C 0.9900
C42A H42D 0.9900
C43A C44A 1.458(10)
C43A C48A 1.505(9)
C43A H43A 1.0000
C44A C45A 1.524(11)
C44A H44C 0.9900
C44A H44D 0.9900
C45A C46A 1.516(12)
C45A H45C 0.9900
C45A H45D 0.9900
C46A C47A 1.468(10)
C46A H46C 0.9900
C46A H46D 0.9900
C47A C48A 1.541(8)
C47A H47C 0.9900
C47A H47D 0.9900
C48A H48C 0.9900
C48A H48D 0.9900
C51A C56A 1.379(11)
C51A C52A 1.387(11)
C52A C53A 1.378(11)
C52A H52A 0.9500
C53A C54A 1.384(11)
C53A C57A 1.519(11)
C54A C55A 1.368(11)
C54A H54A 0.9500
C55A C56A 1.387(10)
C55A C63A 1.507(10)
C56A H56A 0.9500
C57A C58A 1.516(12)
C57A C62A 1.524(12)
C57A H57A 1.0000
C58A C59A 1.555(11)
C58A H58C 0.9900
C58A H58D 0.9900
C59A C60A 1.499(11)
C59A H59C 0.9900
C59A H59D 0.9900
C60A C61A 1.506(12)
C60A H60C 0.9900
C60A H60D 0.9900
C61A C62A 1.526(11)
C61A H61C 0.9900
C61A H61D 0.9900
C62A H62C 0.9900
C62A H62D 0.9900
C63A C64A 1.506(11)
C63A C68A 1.516(10)
C63A H63A 1.0000
C64A C65A 1.527(10)
C64A H64C 0.9900
C64A H64D 0.9900
C65A C66A 1.508(13)
C65A H65C 0.9900
C65A H65D 0.9900
C66A C67A 1.511(13)
C66A H66C 0.9900
C66A H66D 0.9900
C67A C68A 1.555(10)
C67A H67C 0.9900
C67A H67D 0.9900
C68A H68C 0.9900
C68A H68D 0.9900
O2 C70 1.469(12)
O2 H2 0.8400
C70 C71 1.551(10)
C70 C91 1.552(11)
C70 C111 1.600(12)
C71 C76 1.390(8)
C71 C72 1.393(7)
C72 C73 1.403(7)
C72 H72 0.9500
C73 C74 1.387(7)
C73 C77 1.528(7)
C74 C75 1.393(6)
C74 H74 0.9500
C75 C76 1.382(8)
C75 C83 1.518(7)
C76 H76 0.9500
C77 C82 1.510(8)
C77 C78 1.518(9)
C77 H77 1.0000
C78 C79 1.550(9)
C78 H78A 0.9900
C78 H78B 0.9900
C79 C80 1.500(10)
C79 H79A 0.9900
C79 H79B 0.9900
C80 C81 1.524(10)
C80 H80A 0.9900
C80 H80B 0.9900
C81 C82 1.530(9)
C81 H81A 0.9900
C81 H81B 0.9900
C82 H82A 0.9900
C82 H82B 0.9900
C83 C84 1.537(8)
C83 C88 1.545(8)
C83 H83 1.0000
C84 C85 1.496(8)
C84 H84A 0.9900
C84 H84B 0.9900
C85 C86 1.485(9)
C85 H85A 0.9900
C85 H85B 0.9900
C86 C87 1.517(9)
C86 H86A 0.9900
C86 H86B 0.9900
C87 C88 1.532(8)
C87 H87A 0.9900
C87 H87B 0.9900
C88 H88A 0.9900
C88 H88B 0.9900
C91 C92 1.391(8)
C91 C96 1.403(8)
C92 C93 1.399(9)
C92 H92 0.9500
C93 C94 1.376(10)
C93 C97 1.507(8)
C94 C95 1.372(8)
C94 H94 0.9500
C95 C96 1.400(8)
C95 C103 1.514(8)
C96 H96 0.9500
C97 C98 1.496(9)
C97 C102 1.521(9)
C97 H97 1.0000
C98 C99 1.558(10)
C98 H98A 0.9900
C98 H98B 0.9900
C99 C100 1.507(10)
C99 H99A 0.9900
C99 H99B 0.9900
C100 C101 1.534(11)
C100 H10A 0.9900
C100 H10B 0.9900
C101 C102 1.519(10)
C101 H10C 0.9900
C101 H10D 0.9900
C102 H10E 0.9900
C102 H10F 0.9900
C103 C104 1.491(8)
C103 C108 1.501(9)
C103 H103 1.0000
C104 C105 1.532(7)
C104 H10G 0.9900
C104 H10H 0.9900
C105 C106 1.479(11)
C105 H10I 0.9900
C105 H10J 0.9900
C106 C107 1.539(9)
C106 H10K 0.9900
C106 H10L 0.9900
C107 C108 1.541(7)
C107 H10M 0.9900
C107 H10N 0.9900
C108 H10O 0.9900
C108 H10P 0.9900
C111 C112 1.398(9)
C111 C116 1.409(8)
C112 C113 1.395(9)
C112 H112 0.9500
C113 C114 1.392(8)
C113 C117 1.516(8)
C114 C115 1.390(8)
C114 H114 0.9500
C115 C116 1.412(8)
C115 C123 1.505(8)
C116 H116 0.9500
C117 C118 1.509(9)
C117 C122 1.545(9)
C117 H117 1.0000
C118 C119 1.522(10)
C118 H11A 0.9900
C118 H11B 0.9900
C119 C120 1.495(10)
C119 H11C 0.9900
C119 H11D 0.9900
C120 C121 1.507(9)
C120 H12B 0.9900
C120 H12C 0.9900
C121 C122 1.525(10)
C121 H12D 0.9900
C121 H12E 0.9900
C122 H12F 0.9900
C122 H12G 0.9900
C123 C124 1.530(11)
C123 C128 1.641(10)
C123 H123 1.0000
C124 C125 1.514(11)
C124 H12H 0.9900
C124 H12I 0.9900
C125 C126 1.537(10)
C125 H12J 0.9900
C125 H12K 0.9900
C126 C127 1.518(11)
C126 H12L 0.9900
C126 H12M 0.9900
C127 C128 1.538(11)
C127 H12N 0.9900
C127 H12O 0.9900
C128 H12P 0.9900
C128 H12Q 0.9900
O2A C70A 1.48(2)
O2A H2A 0.8400
C70A C11B 1.525(12)
C70A C71A 1.530(12)
C70A C91A 1.551(12)
C71A C72A 1.386(10)
C71A C76A 1.404(8)
C72A C73A 1.379(9)
C72A H72A 0.9500
C73A C74A 1.371(8)
C73A C77A 1.518(9)
C74A C75A 1.392(9)
C74A H74A 0.9500
C75A C76A 1.398(9)
C75A C83A 1.498(10)
C76A H76A 0.9500
C77A C82A 1.533(12)
C77A C78A 1.542(12)
C77A H77A 1.0000
C78A C79A 1.508(12)
C78A H78C 0.9900
C78A H78D 0.9900
C79A C80A 1.481(12)
C79A H79C 0.9900
C79A H79D 0.9900
C80A C81A 1.500(13)
C80A H80C 0.9900
C80A H80D 0.9900
C81A C82A 1.524(13)
C81A H81C 0.9900
C81A H81D 0.9900
C82A H82C 0.9900
C82A H82D 0.9900
C83A C84A 1.545(11)
C83A C88A 1.575(12)
C83A H83A 1.0000
C84A C85A 1.518(13)
C84A H84C 0.9900
C84A H84D 0.9900
C85A C86A 1.517(13)
C85A H85C 0.9900
C85A H85D 0.9900
C86A C87A 1.580(12)
C86A H86C 0.9900
C86A H86D 0.9900
C87A C88A 1.588(12)
C87A H87C 0.9900
C87A H87D 0.9900
C88A H88C 0.9900
C88A H88D 0.9900
C91A C92A 1.389(9)
C91A C96A 1.391(11)
C92A C93A 1.385(10)
C92A H92A 0.9500
C93A C94A 1.383(10)
C93A C97A 1.527(9)
C94A C95A 1.381(10)
C94A H94A 0.9500
C95A C96A 1.395(11)
C95A C03A 1.518(10)
C96A H96A 0.9500
C97A C98A 1.509(11)
C97A C02A 1.525(11)
C97A H97A 1.0000
C98A C99A 1.516(12)
C98A H98C 0.9900
C98A H98D 0.9900
C99A C00A 1.480(13)
C99A H99C 0.9900
C99A H99D 0.9900
C00A C01A 1.493(13)
C00A H00A 0.9900
C00A H00B 0.9900
C01A C02A 1.540(12)
C01A H01A 0.9900
C01A H01B 0.9900
C02A H02A 0.9900
C02A H02B 0.9900
C03A C04A 1.503(10)
C03A C08A 1.531(12)
C03A H03A 1.0000
C04A C05A 1.517(13)
C04A H04A 0.9900
C04A H04B 0.9900
C05A C06A 1.508(13)
C05A H05A 0.9900
C05A H05B 0.9900
C06A C07A 1.513(13)
C06A H06A 0.9900
C06A H06B 0.9900
C07A C08A 1.537(12)
C07A H07A 0.9900
C07A H07B 0.9900
C08A H08A 0.9900
C08A H08B 0.9900
C11B C16B 1.390(9)
C11B C12B 1.397(12)
C12B C13B 1.402(12)
C12B H12R 0.9500
C13B C14B 1.408(10)
C13B C17B 1.546(11)
C14B C15B 1.387(10)
C14B H14B 0.9500
C15B C16B 1.385(9)
C15B C23B 1.539(10)
C16B H16B 0.9500
C17B C18B 1.515(13)
C17B C22B 1.542(13)
C17B H17B 1.0000
C18B C19B 1.569(12)
C18B H18E 0.9900
C18B H18F 0.9900
C19B C20B 1.434(14)
C19B H19E 0.9900
C19B H19F 0.9900
C20B C21B 1.469(14)
C20B H20E 0.9900
C20B H20F 0.9900
C21B C22B 1.537(13)
C21B H21E 0.9900
C21B H21F 0.9900
C22B H22E 0.9900
C22B H22F 0.9900
C23B C24B 1.499(12)
C23B C28B 1.504(11)
C23B H23B 1.0000
C24B C25B 1.540(13)
C24B H24E 0.9900
C24B H24F 0.9900
C25B C26B 1.515(13)
C25B H25E 0.9900
C25B H25F 0.9900
C26B C27B 1.487(14)
C26B H26E 0.9900
C26B H26F 0.9900
C27B C28B 1.516(13)
C27B H27E 0.9900
C27B H27F 0.9900
C28B H28E 0.9900
C28B H28F 0.9900
O2B C70B 1.44(3)
O2B H2B 0.8400
C70B C11C 1.31(3)
C70B C71B 1.52(3)
C70B C91B 1.54(3)
C71B C76B 1.384(12)
C71B C72B 1.398(13)
C72B C73B 1.394(12)
C72B H72B 0.9500
C73B C74B 1.403(11)
C73B C77B 1.535(12)
C74B C75B 1.385(11)
C74B H74B 0.9500
C75B C76B 1.381(12)
C75B C83B 1.538(11)
C76B H76B 0.9500
C77B C78B 1.515(13)
C77B C82B 1.525(13)
C77B H77B 1.0000
C78B C79B 1.539(13)
C78B H78E 0.9900
C78B H78F 0.9900
C79B C80B 1.494(14)
C79B H79E 0.9900
C79B H79F 0.9900
C80B C81B 1.519(13)
C80B H80E 0.9900
C80B H80F 0.9900
C81B C82B 1.522(13)
C81B H81E 0.9900
C81B H81F 0.9900
C82B H82E 0.9900
C82B H82F 0.9900
C83B C84B 1.492(13)
C83B C88B 1.523(14)
C83B H83B 1.0000
C84B C85B 1.522(13)
C84B H84E 0.9900
C84B H84F 0.9900
C85B C86B 1.514(14)
C85B H85E 0.9900
C85B H85F 0.9900
C86B C87B 1.499(14)
C86B H86E 0.9900
C86B H86F 0.9900
C87B C88B 1.530(13)
C87B H87E 0.9900
C87B H87F 0.9900
C88B H88E 0.9900
C88B H88F 0.9900
C91B C92B 1.381(13)
C91B C96B 1.388(13)
C92B C93B 1.418(13)
C92B H92B 0.9500
C93B C94B 1.437(13)
C93B C97B 1.554(11)
C94B C95B 1.415(11)
C94B H94B 0.9500
C95B C96B 1.400(12)
C95B C03B 1.532(11)
C96B H96B 0.9500
C97B C02B 1.501(13)
C97B C98B 1.520(13)
C97B H97B 1.0000
C98B C99B 1.535(13)
C98B H98E 0.9900
C98B H98F 0.9900
C99B C00B 1.472(14)
C99B H99E 0.9900
C99B H99F 0.9900
C00B C01B 1.495(13)
C00B H00C 0.9900
C00B H00D 0.9900
C01B C02B 1.538(12)
C01B H01C 0.9900
C01B H01D 0.9900
C02B H02C 0.9900
C02B H02D 0.9900
C03B C04B 1.517(12)
C03B C08B 1.521(11)
C03B H03B 1.0000
C04B C05B 1.550(12)
C04B H04C 0.9900
C04B H04D 0.9900
C05B C06B 1.488(14)
C05B H05C 0.9900
C05B H05D 0.9900
C06B C07B 1.532(13)
C06B H06C 0.9900
C06B H06D 0.9900
C07B C08B 1.535(11)
C07B H07C 0.9900
C07B H07D 0.9900
C08B H08C 0.9900
C08B H08D 0.9900
C11C C12C 1.390(13)
C11C C16C 1.398(13)
C12C C13C 1.398(13)
C12C H12S 0.9500
C13C C14C 1.394(12)
C13C C17C 1.528(12)
C14C C15C 1.393(12)
C14C H14C 0.9500
C15C C16C 1.390(12)
C15C C23C 1.526(11)
C16C H16C 0.9500
C17C C18C 1.515(14)
C17C C22C 1.527(14)
C17C H17C 1.0000
C18C C19C 1.527(14)
C18C H18G 0.9900
C18C H18H 0.9900
C19C C20C 1.487(14)
C19C H19G 0.9900
C19C H19H 0.9900
C20C C21C 1.497(14)
C20C H20G 0.9900
C20C H20H 0.9900
C21C C22C 1.523(14)
C21C H21G 0.9900
C21C H21H 0.9900
C22C H22G 0.9900
C22C H22H 0.9900
C23C C24C 1.476(13)
C23C C28C 1.506(12)
C23C H23D 1.0000
C24C C25C 1.533(12)
C24C H24G 0.9900
C24C H24H 0.9900
C25C C26C 1.509(14)
C25C H25G 0.9900
C25C H25H 0.9900
C26C C27C 1.526(14)
C26C H26G 0.9900
C26C H26H 0.9900
C27C C28C 1.534(12)
C27C H27G 0.9900
C27C H27H 0.9900
C28C H28G 0.9900
C28C H28H 0.9900

loop_
_geom_hbond_atom_site_label_D
_geom_hbond_atom_site_label_H
_geom_hbond_atom_site_label_A
_geom_hbond_distance_DH
_geom_hbond_distance_HA
_geom_hbond_distance_DA
_geom_hbond_angle_DHA
O1 H1 O2 0.84 2.18 2.94(2) 151.8
O1A H1A O2A 0.84 1.71 2.53(3) 165.5
